data_7712712
loop_
_publ_author_name
'Xu, Fang-Xue'
'Li, Ying-Lian'
'Wei, Xiao-Qin'
'Shao, Dong'
'Shi, Le'
'Wei, Haiyan'
'Wang, Xin-Yi'

_publ_section_title
;
 Three New MnII-[MoIII(CN)7]4-- Molecular Magnets Constructed from Chiral
 Bidentate Chelating Ligands
;
_journal_name_full 'Dalton Transactions'
_journal_paper_doi 10.1039/D3DT00610G
_journal_year 2023
_chemical_absolute_configuration ad
_chemical_formula_moiety 'C70 H66 Mn4 Mo2 N22 O, 4.5(H2 O), 4(C2 H3 N)'
_chemical_formula_sum 'C78 H87 Mn4 Mo2 N26 O5.5'
_chemical_formula_weight 1888.37
_space_group_crystal_system monoclinic
_space_group_IT_number 4
_space_group_name_Hall 'P 2yb'
_space_group_name_H-M_alt 'P 1 21 1'
_atom_sites_solution_hydrogens mixed
_atom_sites_solution_primary dual
_audit_creation_date 2023-03-18
_audit_creation_method
;
Olex2 1.5
(compiled 2022.04.07 svn.rca3783a0 for OlexSys, GUI svn.r6498)
;
_audit_update_record
;
2023-03-24 deposited with the CCDC.	2023-03-29 downloaded from the CCDC.
;
_cell_angle_alpha 90
_cell_angle_beta 105.389(4)
_cell_angle_gamma 90
_cell_formula_units_Z 2
_cell_length_a 13.2786(12)
_cell_length_b 16.2861(13)
_cell_length_c 21.4317(19)
_cell_measurement_reflns_used 9630
_cell_measurement_temperature 193.00
_cell_measurement_theta_max 58.20
_cell_measurement_theta_min 3.01
_cell_volume 4468.6(7)
_computing_cell_refinement 'SAINT V8.40B (Bruker, 2019)'
_computing_data_collection 'APEX4 V2022.10-1 (Bruker, 2022)'
_computing_data_reduction 'SAINT V8.40B (Bruker, 2019)'
_computing_molecular_graphics 'Olex2 1.5 (Dolomanov et al., 2009)'
_computing_publication_material 'Olex2 1.5 (Dolomanov et al., 2009)'
_computing_structure_refinement 'SHELXL 2019/3 (Sheldrick, 2015)'
_computing_structure_solution 'SHELXT  (Sheldrick, 2015)'
_diffrn_ambient_temperature 193.00
_diffrn_detector CPAD
_diffrn_detector_area_resol_mean 7.41
_diffrn_detector_type 'Bruker PHOTON II'
_diffrn_measured_fraction_theta_full 1.000
_diffrn_measured_fraction_theta_max 0.990
_diffrn_measurement_device 'four-circle diffractometer'
_diffrn_measurement_device_type 'Bruker D8 VENTURE Metaljet PHOTON II'
_diffrn_measurement_method '\w and \f shutterless scans'
_diffrn_measurement_specimen_support 'nylon loop'
_diffrn_radiation_monochromator 'Helios Multi-layer Optic'
_diffrn_radiation_probe x-ray
_diffrn_radiation_type GaK\a
_diffrn_radiation_wavelength 1.34139
_diffrn_reflns_av_R_equivalents 0.0827
_diffrn_reflns_av_unetI/netI 0.0593
_diffrn_reflns_Laue_measured_fraction_full 1.000
_diffrn_reflns_Laue_measured_fraction_max 0.990
_diffrn_reflns_limit_h_max 17
_diffrn_reflns_limit_h_min -17
_diffrn_reflns_limit_k_max 21
_diffrn_reflns_limit_k_min -20
_diffrn_reflns_limit_l_max 27
_diffrn_reflns_limit_l_min -27
_diffrn_reflns_number 139140
_diffrn_reflns_point_group_measured_fraction_full 0.998
_diffrn_reflns_point_group_measured_fraction_max 0.976
_diffrn_reflns_theta_full 53.594
_diffrn_reflns_theta_max 60.538
_diffrn_reflns_theta_min 1.860
_diffrn_source MetalJet
_diffrn_source_current 2.86
_diffrn_source_power 0.19937059999999998
_diffrn_source_type 'Liquid Metal source'
_diffrn_source_voltage 69.71
_diffrn_standards_number 0
_exptl_absorpt_coefficient_mu 4.912
_exptl_absorpt_correction_T_max 0.3104
_exptl_absorpt_correction_T_min 0.1719
_exptl_absorpt_correction_type multi-scan
_exptl_absorpt_process_details
;
SADABS-2016/2 (Bruker,2016/2) was used for absorption correction.
wR2(int) was 0.1589 before and 0.1072 after correction.
The Ratio of minimum to maximum transmission is 0.5538.
The \l/2 correction factor is Not present.
;
_exptl_crystal_density_diffrn 1.403
_exptl_crystal_description block
_exptl_crystal_F_000 1930
_exptl_crystal_size_max 0.13
_exptl_crystal_size_mid 0.12
_exptl_crystal_size_min 0.1
_refine_diff_density_max 1.124
_refine_diff_density_min -1.079
_refine_diff_density_rms 0.094
_refine_ls_abs_structure_details
;
 Refined as an inversion twin.
;
_refine_ls_abs_structure_Flack 0.134(14)
_refine_ls_extinction_method none
_refine_ls_goodness_of_fit_ref 1.057
_refine_ls_hydrogen_treatment constr
_refine_ls_matrix_type full
_refine_ls_number_parameters 1299
_refine_ls_number_reflns 19979
_refine_ls_number_restraints 2210
_refine_ls_restrained_S_all 1.027
_refine_ls_R_factor_all 0.0979
_refine_ls_R_factor_gt 0.0657
_refine_ls_shift/su_max 0.002
_refine_ls_shift/su_mean 0.000
_refine_ls_structure_factor_coef Fsqd
_refine_ls_weighting_details 'w=1/[\s^2^(Fo^2^)+(0.1219P)^2^+0.8899P] where P=(Fo^2^+2Fc^2^)/3'
_refine_ls_weighting_scheme calc
_refine_ls_wR_factor_gt 0.1782
_refine_ls_wR_factor_ref 0.2036
_reflns_Friedel_coverage 0.904
_reflns_Friedel_fraction_full 0.995
_reflns_Friedel_fraction_max 0.961
_reflns_number_gt 13775
_reflns_number_total 19979
_reflns_threshold_expression 'I > 2\s(I)'
_cod_data_source_file d3dt00610g2.cif
_cod_data_source_block 1rr_0m
_cod_depositor_comments
;
The following automatic conversions were performed:

data item '_diffrn_radiation_probe' value 'X-ray' was changed to
'x-ray' in accordance with the
/home/data/users/saulius/crontab/automatic-downloads/rss-feeds/RSC/lib/dictionaries/cif_core.dic
dictionary named 'cif_core.dic' version 2.4.2 last updated on
2011-04-26.

Automatic conversion script
Id: cif_fix_values 7556 2019-12-06 15:28:31Z antanas 
;
_cod_original_formula_sum 'C78 H87 Mn4 Mo2 N26 O5.50'
_cod_database_code 7712712
_shelx_shelxl_version_number 2019/3
_shelx_space_group_comment
;
The symmetry employed for this shelxl refinement is uniquely defined
by the following loop, which should always be used as a source of
symmetry information in preference to the above space-group names.
They are only intended as comments.
;
_shelx_estimated_absorpt_t_max 0.639
_shelx_estimated_absorpt_t_min 0.568
_olex2_refinement_description
;
1. Twinned data refinement
 Scales: 0.866(14)
 0.134(14)
2. Fixed Uiso
 At 1.2 times of:
  All C(H) groups, All C(H,H) groups, All N(H,H) groups
 At 1.5 times of:
  All C(H,H,H) groups, All O(H,H) groups
3. Shared sites
{C78, C78A}
4. Restrained distances
 N10A-Mo2A
 3.4 with sigma of 0.01
 N26-C77 \\sim N26A-C77A
 with sigma of 0.02
 C78-C77 \\sim C78A-C77A
 with sigma of 0.02
 Mo2-N14B \\sim N14A-Mo2A
 with sigma of 0.02
 Mo2-Mo2A \\sim Mo2A-N10A
 with sigma of 0.02
 N26-C78 \\sim N26A-C78A
 with sigma of 0.02
 Mo2-C9B \\sim Mo2A-C9A \\sim Mo2A-C8A \\sim Mo2-C8B \\sim Mo2A-C4A \\sim
Mo2-C4B \\sim Mo2A-C10A ~
 Mo2-C10B \\sim Mo2-C3B \\sim Mo2A-C3A \\sim Mo2-C14B \\sim Mo2A-C14A \\sim
Mo2A-C11A \\sim Mo2-C11B
 with sigma of 0.02
 N9A-Mo2A \\sim N9B-Mo2 \\sim Mo2-N3B \\sim Mo2A-N3A \\sim N8A-Mo2A \\sim
N8B-Mo2 \\sim N11B-Mo2 ~
 N11A-Mo2A \\sim Mo2-N4B \\sim Mo2A-N4A
 with sigma of 0.02
 N9B-C9B \\sim N9A-C9A \\sim N8B-C8B \\sim N8A-C8A \\sim N4B-C4B \\sim N4A-C4A
\\sim N10A-C10A \\sim N10B-
 C10B \\sim N3B-C3B \\sim N3A-C3A \\sim N14B-C14B \\sim N14A-C14A \\sim
N11B-C11B \\sim N11A-C11A
 with sigma of 0.02
 C59A-C57 \\sim C59-C57
 with sigma of 0.02
 C62A-C61A \\sim C74-C73 \\sim C74A-C73A
 with sigma of 0.02
 N24-C74 \\sim N24A-C74A
 with sigma of 0.02
 N24-C73 \\sim N24A-C73A
 with sigma of 0.02
 Mn2-H1A \\sim Mn2-H1B
 with sigma of 0.02
5. Uiso/Uaniso restraints and constraints
N26A \\sim C77A \\sim C78A \\sim N26 \\sim C77 \\sim C78: within 2A with sigma
of 0.01 and sigma for terminal atoms of 0.02 within 2A
N3B \\sim C3B \\sim C3A \\sim N3A \\sim N10B \\sim C10B \\sim C10A \\sim N10A
\\sim N4B \\sim C4B \\sim C4A \\sim N4A \\sim N8B \\sim C8B \\sim C8A \\sim N8A
\\sim N9B \\sim C9B \\sim C9A \\sim N9A \\sim N14B \\sim C14B \\sim C14A \\sim
N14A \\sim N11B \\sim C11B \\sim C11A \\sim N11A: within 2A with sigma of 0.01
and sigma for terminal atoms of 0.02 within 2A
C37 \\sim C38 \\sim C39 \\sim C40 \\sim C41 \\sim C42 \\sim C38A \\sim C39A
\\sim C40A \\sim C41A \\sim C42A: within 2A with sigma of 0.01 and sigma for
terminal atoms of 0.02 within 2A
C59 \\sim C60 \\sim C61 \\sim C62 \\sim C63 \\sim C64 \\sim C59A \\sim C60A
\\sim C61A \\sim C62A \\sim C63A \\sim C64A: within 2A with sigma of 0.01 and
sigma for terminal atoms of 0.02 within 2A
N25A \\sim C75A \\sim C76A: within 2A with sigma of 0.01 and sigma for terminal
atoms of 0.02 within 2A
C73A \\sim N24A \\sim C74A \\sim C73 \\sim N24 \\sim C74: within 2A with sigma
of 0.01 and sigma for terminal atoms of 0.02 within 2A
Uanis(N26A) \\sim Ueq, Uanis(C77A) \\sim Ueq, Uanis(C78A) \\sim Ueq, Uanis(N26)
\\sim Ueq, Uanis(C77) \\sim Ueq, Uanis(C78) \\sim Ueq: with sigma of 0.01 and
sigma for terminal atoms of 0.02
Uanis(N25A) \\sim Ueq, Uanis(C75A) \\sim Ueq, Uanis(C76A) \\sim Ueq: with sigma
of 0.01 and sigma for terminal atoms of 0.02
Uanis(O4) \\sim Ueq, Uanis(O5) \\sim Ueq, Uanis(O6) \\sim Ueq, Uanis(O3) \\sim
Ueq, Uanis(O2) \\sim Ueq: with sigma of 0.01 and sigma for terminal atoms of
0.02
Uanis(C78) = Uanis(C78A)
6. Rigid body (RIGU) restrains
 All non-hydrogen atoms
 with sigma for 1-2 distances of 0.01 and sigma for 1-3 distances of 0.01
 N26, C77, C78
 with sigma for 1-2 distances of 0.01 and sigma for 1-3 distances of 0.02
 N26A, C77A, C78A
 with sigma for 1-2 distances of 0.01 and sigma for 1-3 distances of 0.02
 C39A, C42A, C40A, C38A, C41A, C30
 with sigma for 1-2 distances of 0.01 and sigma for 1-3 distances of 0.02
 C37, C41, C40, C38, C42, C39, C30
 with sigma for 1-2 distances of 0.01 and sigma for 1-3 distances of 0.02
 C64, C62, C61, C59, C63, C60, C57
 with sigma for 1-2 distances of 0.01 and sigma for 1-3 distances of 0.02
 C64A, C62A, C61A, C59A, C63A, C60A, C57
 with sigma for 1-2 distances of 0.01 and sigma for 1-3 distances of 0.02
 N25A, C75A, C76A
 with sigma for 1-2 distances of 0.01 and sigma for 1-3 distances of 0.02
 C73, N24, C74
 with sigma for 1-2 distances of 0.01 and sigma for 1-3 distances of 0.02
 C73A, N24A, C74A
 with sigma for 1-2 distances of 0.01 and sigma for 1-3 distances of 0.02
7. Others
 Sof(Mo2A)=Sof(C3A)=Sof(N3A)=Sof(C10A)=Sof(N10A)=Sof(C4A)=Sof(N4A)=Sof(C14A)=
 Sof(N14A)=Sof(C8A)=Sof(N8A)=Sof(C9A)=Sof(N9A)=Sof(C11A)=Sof(N11A)=1-FVAR(1)
 Sof(Mo2)=Sof(N9B)=Sof(N14B)=Sof(N11B)=Sof(N8B)=Sof(N4B)=Sof(N10B)=Sof(N3B)=
 Sof(C9B)=Sof(C14B)=Sof(C11B)=Sof(C8B)=Sof(C4B)=Sof(C10B)=Sof(C3B)=FVAR(1)
 Sof(N26A)=Sof(C77A)=Sof(C78A)=Sof(H78D)=Sof(H78E)=Sof(H78F)=1-FVAR(2)
 Sof(N26)=Sof(C77)=Sof(C78)=Sof(H78A)=Sof(H78B)=Sof(H78C)=FVAR(2)
 Sof(H30A)=Sof(C38A)=Sof(H38A)=Sof(C39A)=Sof(H39A)=Sof(C40A)=Sof(H40A)=
 Sof(C41A)=Sof(H41A)=Sof(C42A)=Sof(H42A)=1-FVAR(3)
 Sof(H30)=Sof(C38)=Sof(H38)=Sof(C39)=Sof(H39)=Sof(C40)=Sof(H40)=Sof(C41)=
 Sof(H41)=Sof(C42)=Sof(H42)=FVAR(3)
 Sof(H57A)=Sof(C59A)=Sof(C60A)=Sof(H60A)=Sof(C61A)=Sof(H61A)=Sof(C62A)=
 Sof(H62A)=Sof(C63A)=Sof(H63A)=Sof(C64A)=Sof(H64A)=1-FVAR(4)
 Sof(H57)=Sof(C59)=Sof(C60)=Sof(H60)=Sof(C61)=Sof(H61)=Sof(C62)=Sof(H62)=
 Sof(C63)=Sof(H63)=Sof(C64)=Sof(H64)=FVAR(4)
 Sof(C73A)=Sof(N24A)=Sof(C74A)=Sof(H74D)=Sof(H74E)=Sof(H74F)=1-FVAR(5)
 Sof(N24)=Sof(C73)=Sof(C74)=Sof(H74A)=Sof(H74B)=Sof(H74C)=FVAR(5)
 Fixed Sof: O4(0.5) H4A(0.5) H4B(0.5)
8.a Riding coordinates:
 O1(H1A,H1B), O2(H2A,H2B), O3(H3A,H3B), O4(H4A,H4B), O5(H5A,H5B), O6(H6A,H6B),
 C78A(H78D,H78E,H78F)
8.b Ternary CH refined with riding coordinates:
 C15(H15), C16(H16), C29(H29), C30(H30), C30(H30A), C43(H43), C44(H44),
 C57(H57), C57(H57A), C58(H58)
8.c Secondary CH2 refined with riding coordinates:
 N15(H15A,H15B), N16(H16A,H16B), N17(H17A,H17B), N18(H18A,H18B), N19(H19A,
 H19B), N20(H20A,H20B), N21(H21A,H21B), N22(H22A,H22B)
8.d Aromatic/amide H refined with riding coordinates:
 C18(H18), C19(H19), C20(H20), C21(H21), C22(H22), C24(H24), C25(H25),
 C26(H26), C27(H27), C28(H28), C32(H32), C33(H33), C34(H34), C35(H35), C36(H36),
  C38(H38), C39(H39), C40(H40), C41(H41), C42(H42), C46(H46), C47(H47),
 C48(H48), C49(H49), C50(H50), C52(H52), C53(H53), C54(H54), C55(H55), C56(H56),
  C60(H60), C61(H61), C62(H62), C63(H63), C64(H64), C66(H66), C67(H67),
 C68(H68), C69(H69), C70(H70), C38A(H38A), C39A(H39A), C40A(H40A), C41A(H41A),
 C42A(H42A), C60A(H60A), C61A(H61A), C62A(H62A), C63A(H63A), C64A(H64A)
8.e Fitted hexagon refined as free rotating group:
 C37(C38,C39,C40,C41,C42), C59(C60,C61,C62,C63,C64), C59A(C60A,C61A,C62A,C63A,
 C64A)
8.f Idealised Me refined as rotating group:
 C72(H72A,H72B,H72C), C74(H74A,H74B,H74C), C78(H78A,H78B,H78C), C76A(H76A,H76B,
 H76C), C74A(H74D,H74E,H74F)
;
_olex2_submission_special_instructions 'No special instructions were received'
_site XU

loop_
_space_group_symop_operation_xyz
'x, y, z'
'-x, y+1/2, -z'

loop_
_atom_site_label
_atom_site_type_symbol
_atom_site_fract_x
_atom_site_fract_y
_atom_site_fract_z
_atom_site_U_iso_or_equiv
_atom_site_adp_type
_atom_site_occupancy
_atom_site_site_symmetry_order
_atom_site_calc_flag
_atom_site_refinement_flags_posn
_atom_site_refinement_flags_adp
_atom_site_refinement_flags_occupancy
_atom_site_disorder_assembly
_atom_site_disorder_group
Mo2 Mo 0.51187(12) 0.46080(8) 0.52646(16) 0.0418(5) Uani 0.744(10) 1 d D . P A 1
Mo2A Mo 0.5029(4) 0.4631(2) 0.4928(6) 0.045(2) Uani 0.256(10) 1 d D . P A 2
Mo1 Mo 0.98777(5) 0.71205(4) 0.47202(4) 0.0471(2) Uani 1 1 d . . . . .
Mn4 Mn 0.57767(13) 0.69666(12) 0.35729(9) 0.0651(6) Uani 1 1 d . . . . .
Mn2 Mn 0.92265(14) 0.48265(10) 0.64065(9) 0.0528(4) Uani 1 1 d D . . . .
Mn1 Mn 0.11042(15) 0.43854(10) 0.37646(9) 0.0593(5) Uani 1 1 d . . . . .
Mn3 Mn 0.61755(13) 0.22540(12) 0.37790(8) 0.0617(5) Uani 1 1 d . . . . .
O1 O 0.8753(9) 0.3708(6) 0.6979(5) 0.101(3) Uani 1 1 d . . . . .
H1A H 0.857562 0.386925 0.732216 0.152 Uiso 1 1 d DR U . . .
H1B H 0.899692 0.321435 0.707356 0.152 Uiso 1 1 d DR U . . .
N9B N 0.5445(12) 0.5858(8) 0.4115(6) 0.049(3) Uani 0.744(10) 1 d D U P A 1
N14B N 0.7648(9) 0.4806(9) 0.5975(9) 0.055(3) Uani 0.744(10) 1 d D U P A 1
N11B N 0.2715(9) 0.4481(11) 0.4332(7) 0.053(3) Uani 0.744(10) 1 d D U P A 1
N8B N 0.5606(15) 0.3355(11) 0.4171(7) 0.058(3) Uani 0.744(10) 1 d D U P A 1
N4B N 0.4698(14) 0.2767(8) 0.5751(7) 0.072(4) Uani 0.744(10) 1 d D U P A 1
N10B N 0.5098(16) 0.4684(11) 0.6834(7) 0.090(4) Uani 0.744(10) 1 d D U P A 1
N3B N 0.4361(12) 0.6427(7) 0.5610(6) 0.054(3) Uani 0.744(10) 1 d D U P A 1
N13 N 0.7415(8) 0.6969(8) 0.3956(5) 0.077(3) Uani 1 1 d . . . . .
N6 N 0.9575(9) 0.5884(7) 0.5873(6) 0.065(3) Uani 1 1 d . . . . .
N7 N 0.9338(9) 0.8329(6) 0.5823(6) 0.068(3) Uani 1 1 d . . . . .
N2 N 1.0335(10) 0.8977(7) 0.4269(6) 0.077(3) Uani 1 1 d . . . . .
N5 N 1.0123(11) 0.7152(9) 0.3221(6) 0.101(4) Uani 1 1 d . . . . .
N1 N 1.0525(9) 0.5290(7) 0.4319(6) 0.076(3) Uani 1 1 d . . . . .
N12 N 1.2271(7) 0.7266(7) 0.5651(4) 0.059(2) Uani 1 1 d . . . . .
N15 N 0.4550(8) 0.7662(6) 0.2847(4) 0.078(3) Uani 1 1 d . . . . .
H15A H 0.391697 0.755473 0.291881 0.094 Uiso 1 1 calc R U . . .
H15B H 0.467499 0.820876 0.291097 0.094 Uiso 1 1 calc R U . . .
N16 N 0.5611(7) 0.6308(6) 0.2609(4) 0.065(2) Uani 1 1 d . . . . .
H16A H 0.617642 0.642470 0.246096 0.078 Uiso 1 1 calc R U . . .
H16B H 0.560123 0.575612 0.267438 0.078 Uiso 1 1 calc R U . . .
N17 N 0.9401(7) 0.5538(6) 0.7353(4) 0.060(2) Uani 1 1 d . . . . .
H17A H 0.964724 0.605131 0.731187 0.073 Uiso 1 1 calc R U . . .
H17B H 0.876552 0.558856 0.743408 0.073 Uiso 1 1 calc R U . . .
N18 N 1.0818(7) 0.4447(7) 0.7062(4) 0.077(3) Uani 1 1 d . . . . .
H18A H 1.080619 0.389798 0.713990 0.092 Uiso 1 1 calc R U . . .
H18B H 1.131399 0.453792 0.684790 0.092 Uiso 1 1 calc R U . . .
N19 N 0.0253(10) 0.5141(7) 0.2938(5) 0.088(3) Uani 1 1 d . . . . .
H19A H -0.044084 0.502952 0.285764 0.106 Uiso 1 1 calc R U . . .
H19B H 0.034651 0.567924 0.305165 0.106 Uiso 1 1 calc R U . . .
N20 N 0.1583(8) 0.3864(6) 0.2888(5) 0.063(2) Uani 1 1 d . . . . .
H20A H 0.223062 0.405045 0.289175 0.075 Uiso 1 1 calc R U . . .
H20B H 0.160891 0.330634 0.291284 0.075 Uiso 1 1 calc R U . . .
N21 N 0.4865(7) 0.1779(6) 0.2983(4) 0.065(2) Uani 1 1 d . . . . .
H21A H 0.496682 0.123269 0.293254 0.078 Uiso 1 1 calc R U . . .
H21B H 0.425914 0.183534 0.310129 0.078 Uiso 1 1 calc R U . . .
N22 N 0.6452(7) 0.2798(6) 0.2871(4) 0.060(2) Uani 1 1 d . . . . .
H22A H 0.627053 0.333817 0.284474 0.072 Uiso 1 1 calc R U . . .
H22B H 0.714363 0.276422 0.288961 0.072 Uiso 1 1 calc R U . . .
C9B C 0.5334(13) 0.5418(9) 0.4515(7) 0.046(3) Uani 0.744(10) 1 d D U P A 1
C14B C 0.6778(10) 0.4727(12) 0.5704(11) 0.048(4) Uani 0.744(10) 1 d D U P A 1
C11B C 0.3530(9) 0.4514(10) 0.4679(7) 0.045(3) Uani 0.744(10) 1 d D U P A 1
C8B C 0.5452(14) 0.3806(10) 0.4555(7) 0.047(3) Uani 0.744(10) 1 d D U P A 1
C4B C 0.484(2) 0.3416(9) 0.5599(11) 0.068(4) Uani 0.744(10) 1 d D U P A 1
C10B C 0.5147(18) 0.4671(12) 0.6275(6) 0.073(4) Uani 0.744(10) 1 d D U P A 1
C3B C 0.4643(17) 0.5806(8) 0.5475(9) 0.047(3) Uani 0.744(10) 1 d D U P A 1
C13 C 0.8263(8) 0.6995(8) 0.4230(5) 0.057(3) Uani 1 1 d . . . . .
C6 C 0.9632(10) 0.6317(7) 0.5468(6) 0.055(3) Uani 1 1 d . . . . .
C7 C 0.9495(9) 0.7918(7) 0.5437(7) 0.055(3) Uani 1 1 d . . . . .
C2 C 1.0148(9) 0.8340(8) 0.4444(6) 0.056(3) Uani 1 1 d . . . . .
C5 C 1.0081(9) 0.7136(9) 0.3761(6) 0.068(3) Uani 1 1 d . . . . .
C1 C 1.0282(10) 0.5943(7) 0.4452(6) 0.055(3) Uani 1 1 d . . . . .
C12 C 1.1459(8) 0.7210(8) 0.5312(5) 0.053(2) Uani 1 1 d . . . . .
C15 C 0.4495(10) 0.7467(7) 0.2171(5) 0.072(3) Uani 1 1 d . . . . .
H15 H 0.509872 0.774523 0.206309 0.086 Uiso 1 1 calc R U . . .
C16 C 0.4638(9) 0.6552(7) 0.2107(5) 0.061(3) Uani 1 1 d . . . . .
H16 H 0.403491 0.626943 0.221223 0.073 Uiso 1 1 calc R U . . .
C17 C 0.3484(11) 0.7776(8) 0.1681(6) 0.076(3) Uani 1 1 d . . . . .
C18 C 0.3529(13) 0.8180(8) 0.1140(7) 0.094(4) Uani 1 1 d . . . . .
H18 H 0.419178 0.826675 0.106106 0.113 Uiso 1 1 calc R U . . .
C19 C 0.2648(13) 0.8475(10) 0.0693(7) 0.100(4) Uani 1 1 d . . . . .
H19 H 0.269323 0.876813 0.031841 0.120 Uiso 1 1 calc R U . . .
C20 C 0.1703(13) 0.8321(10) 0.0823(8) 0.098(5) Uani 1 1 d . . . . .
H20 H 0.108530 0.850948 0.052243 0.118 Uiso 1 1 calc R U . . .
C21 C 0.1611(13) 0.7921(11) 0.1347(8) 0.108(5) Uani 1 1 d . . . . .
H21 H 0.094604 0.783080 0.142313 0.130 Uiso 1 1 calc R U . . .
C22 C 0.2539(12) 0.7636(9) 0.1788(8) 0.101(4) Uani 1 1 d . . . . .
H22 H 0.249677 0.734263 0.216379 0.121 Uiso 1 1 calc R U . . .
C23 C 0.4627(9) 0.6323(7) 0.1418(6) 0.059(3) Uani 1 1 d . . . . .
C24 C 0.5453(9) 0.6504(7) 0.1172(5) 0.069(3) Uani 1 1 d . . . . .
H24 H 0.606382 0.673898 0.145026 0.083 Uiso 1 1 calc R U . . .
C25 C 0.5429(10) 0.6358(8) 0.0536(6) 0.075(3) Uani 1 1 d . . . . .
H25 H 0.601846 0.648391 0.038164 0.090 Uiso 1 1 calc R U . . .
C26 C 0.4546(11) 0.6027(7) 0.0126(6) 0.074(3) Uani 1 1 d . . . . .
H26 H 0.451066 0.593092 -0.031640 0.089 Uiso 1 1 calc R U . . .
C27 C 0.3702(10) 0.5835(7) 0.0372(6) 0.073(3) Uani 1 1 d . . . . .
H27 H 0.309238 0.559864 0.009469 0.087 Uiso 1 1 calc R U . . .
C28 C 0.3737(9) 0.5981(7) 0.1007(5) 0.065(3) Uani 1 1 d . . . . .
H28 H 0.315347 0.584932 0.116542 0.077 Uiso 1 1 calc R U . . .
C29 C 1.0128(9) 0.5109(7) 0.7899(5) 0.058(3) Uani 1 1 d . . . . .
H29 H 0.978370 0.458117 0.796190 0.070 Uiso 1 1 calc R U . . .
C30 C 1.1123(8) 0.4880(6) 0.7686(5) 0.063(2) Uani 1 1 d . . . . .
H30 H 1.147428 0.540333 0.761884 0.075 Uiso 0.58(5) 1 calc R U P B 1
H30A H 1.147428 0.540333 0.761884 0.075 Uiso 0.42(5) 1 calc R U P B 2
C31 C 1.0392(9) 0.5546(7) 0.8541(6) 0.061(3) Uani 1 1 d . . . . .
C32 C 1.0853(9) 0.6317(7) 0.8579(6) 0.076(3) Uani 1 1 d . . . . .
H32 H 1.095971 0.657843 0.820508 0.091 Uiso 1 1 calc R U . . .
C33 C 1.1160(11) 0.6700(9) 0.9197(7) 0.092(4) Uani 1 1 d . . . . .
H33 H 1.146968 0.723014 0.923266 0.111 Uiso 1 1 calc R U . . .
C34 C 1.1024(12) 0.6329(10) 0.9745(7) 0.094(4) Uani 1 1 d . . . . .
H34 H 1.124671 0.659157 1.015480 0.112 Uiso 1 1 calc R U . . .
C35 C 1.0576(12) 0.5601(11) 0.9690(6) 0.092(4) Uani 1 1 d . . . . .
H35 H 1.045824 0.534784 1.006371 0.111 Uiso 1 1 calc R U . . .
C36 C 1.0263(10) 0.5179(8) 0.9082(6) 0.076(3) Uani 1 1 d . . . . .
H36 H 0.996741 0.464482 0.905910 0.092 Uiso 1 1 calc R U . . .
C37 C 1.1892(8) 0.4393(6) 0.8214(5) 0.070(2) Uani 1 1 d G U . . .
C38 C 1.2795(12) 0.4735(8) 0.8612(11) 0.079(5) Uani 0.58(5) 1 d G U P B 1
H38 H 1.296764 0.529091 0.855359 0.095 Uiso 0.58(5) 1 calc R U P B 1
C39 C 1.3445(18) 0.4264(13) 0.9095(12) 0.083(4) Uani 0.58(5) 1 d G U P B 1
H39 H 1.406277 0.449735 0.936649 0.100 Uiso 0.58(5) 1 calc R U P B 1
C40 C 1.319(2) 0.3451(13) 0.9180(7) 0.084(5) Uani 0.58(5) 1 d G U P B 1
H40 H 1.363736 0.312851 0.950992 0.100 Uiso 0.58(5) 1 calc R U P B 1
C41 C 1.2290(18) 0.3109(9) 0.8782(12) 0.082(4) Uani 0.58(5) 1 d G U P B 1
H41 H 1.211681 0.255322 0.884045 0.099 Uiso 0.58(5) 1 calc R U P B 1
C42 C 1.1639(11) 0.3580(7) 0.8299(11) 0.080(4) Uani 0.58(5) 1 d G U P B 1
H42 H 1.102167 0.334677 0.802754 0.096 Uiso 0.58(5) 1 calc R U P B 1
C43 C 0.0571(10) 0.5016(7) 0.2334(6) 0.070(3) Uani 1 1 d . . . . .
H43 H 0.123419 0.532893 0.237845 0.084 Uiso 1 1 calc R U . . .
C44 C 0.0821(9) 0.4118(6) 0.2278(6) 0.062(3) Uani 1 1 d . . . . .
H44 H 0.016277 0.380480 0.224940 0.075 Uiso 1 1 calc R U . . .
C45 C -0.0211(11) 0.5349(8) 0.1755(6) 0.079(3) Uani 1 1 d . . . . .
C46 C 0.0061(13) 0.5991(11) 0.1398(7) 0.103(5) Uani 1 1 d . . . . .
H46 H 0.076226 0.618240 0.151662 0.124 Uiso 1 1 calc R U . . .
C47 C -0.0640(16) 0.6359(13) 0.0881(8) 0.121(6) Uani 1 1 d . . . . .
H47 H -0.044675 0.681156 0.065806 0.145 Uiso 1 1 calc R U . . .
C48 C -0.1610(19) 0.6046(16) 0.0710(8) 0.134(7) Uani 1 1 d . . . . .
H48 H -0.210995 0.628650 0.035570 0.160 Uiso 1 1 calc R U . . .
C49 C -0.1901(13) 0.5417(13) 0.1011(10) 0.124(6) Uani 1 1 d . . . . .
H49 H -0.258377 0.519308 0.086057 0.148 Uiso 1 1 calc R U . . .
C50 C -0.1179(13) 0.5079(11) 0.1564(9) 0.114(5) Uani 1 1 d . . . . .
H50 H -0.139837 0.465218 0.180019 0.136 Uiso 1 1 calc R U . . .
C51 C 0.1161(9) 0.3922(7) 0.1670(6) 0.065(3) Uani 1 1 d . . . . .
C52 C 0.2090(9) 0.4210(7) 0.1574(6) 0.074(3) Uani 1 1 d . . . . .
H52 H 0.254243 0.453123 0.190116 0.089 Uiso 1 1 calc R U . . .
C53 C 0.2368(10) 0.4038(8) 0.1014(6) 0.081(3) Uani 1 1 d . . . . .
H53 H 0.299898 0.425299 0.095202 0.097 Uiso 1 1 calc R U . . .
C54 C 0.1721(14) 0.3548(10) 0.0536(7) 0.098(4) Uani 1 1 d . . . . .
H54 H 0.189453 0.343231 0.014282 0.118 Uiso 1 1 calc R U . . .
C55 C 0.0825(12) 0.3238(11) 0.0655(7) 0.093(4) Uani 1 1 d . . . . .
H55 H 0.039599 0.287672 0.034885 0.111 Uiso 1 1 calc R U . . .
C56 C 0.0546(10) 0.3432(9) 0.1192(6) 0.085(4) Uani 1 1 d . . . . .
H56 H -0.009568 0.322782 0.124568 0.102 Uiso 1 1 calc R U . . .
C57 C 0.4750(8) 0.2188(7) 0.2363(5) 0.061(2) Uani 1 1 d D . . . .
H57 H 0.438738 0.272360 0.237307 0.073 Uiso 0.46(5) 1 calc R U P C 1
H57A H 0.442657 0.273406 0.239889 0.073 Uiso 0.54(5) 1 calc R U P C 2
C58 C 0.5836(9) 0.2363(7) 0.2285(5) 0.059(3) Uani 1 1 d . . . . .
H58 H 0.618363 0.182418 0.225837 0.071 Uiso 1 1 calc R U . . .
C59 C 0.407(2) 0.1663(15) 0.1834(10) 0.064(4) Uani 0.46(5) 1 d DG U P C 1
C60 C 0.4485(17) 0.0917(17) 0.1705(15) 0.069(4) Uani 0.46(5) 1 d G U P C 1
H60 H 0.518488 0.077659 0.192162 0.083 Uiso 0.46(5) 1 calc R U P C 1
C61 C 0.387(2) 0.0377(15) 0.1260(15) 0.079(4) Uani 0.46(5) 1 d G U P C 1
H61 H 0.415627 -0.013250 0.117170 0.095 Uiso 0.46(5) 1 calc R U P C 1
C62 C 0.285(2) 0.0583(15) 0.0943(10) 0.080(5) Uani 0.46(5) 1 d G U P C 1
H62 H 0.243255 0.021396 0.063822 0.096 Uiso 0.46(5) 1 calc R U P C 1
C63 C 0.244(2) 0.1329(15) 0.1071(14) 0.077(4) Uani 0.46(5) 1 d G U P C 1
H63 H 0.173743 0.146951 0.085464 0.093 Uiso 0.46(5) 1 calc R U P C 1
C64 C 0.305(2) 0.1869(14) 0.1517(14) 0.068(4) Uani 0.46(5) 1 d G U P C 1
H64 H 0.276603 0.237861 0.160455 0.082 Uiso 0.46(5) 1 calc R U P C 1
C65 C 0.5795(8) 0.2842(6) 0.1661(5) 0.057(2) Uani 1 1 d . . . . .
C66 C 0.5396(10) 0.3639(8) 0.1568(7) 0.081(3) Uani 1 1 d . . . . .
H66 H 0.511550 0.387827 0.189008 0.097 Uiso 1 1 calc R U . . .
C67 C 0.5396(11) 0.4083(8) 0.1029(7) 0.089(4) Uani 1 1 d . . . . .
H67 H 0.512810 0.462694 0.097821 0.107 Uiso 1 1 calc R U . . .
C68 C 0.5789(11) 0.3733(9) 0.0559(6) 0.081(4) Uani 1 1 d . . . . .
H68 H 0.579641 0.403933 0.018315 0.097 Uiso 1 1 calc R U . . .
C69 C 0.6166(12) 0.2957(9) 0.0625(6) 0.088(4) Uani 1 1 d . . . . .
H69 H 0.641475 0.271313 0.029159 0.106 Uiso 1 1 calc R U . . .
C70 C 0.6187(10) 0.2517(7) 0.1191(5) 0.074(3) Uani 1 1 d . . . . .
H70 H 0.647939 0.198068 0.124580 0.089 Uiso 1 1 calc R U . . .
O2 O 0.7340(9) 0.4554(9) 0.7554(6) 0.130(4) Uani 1 1 d . U . . .
H2A H 0.668731 0.455541 0.756022 0.195 Uiso 1 1 d R U . . .
H2B H 0.733351 0.475251 0.717622 0.195 Uiso 1 1 d R U . . .
O3 O 0.8948(9) 0.2117(12) 0.3009(5) 0.143(5) Uani 1 1 d . U . . .
H3A H 0.844218 0.175974 0.292675 0.215 Uiso 1 1 d R U . . .
H3B H 0.943938 0.188814 0.330965 0.215 Uiso 1 1 d R U . . .
O4 O 0.667(2) 0.831(3) 0.3035(14) 0.175(12) Uani 0.5 1 d . U P D 2
H4A H 0.710065 0.817408 0.280863 0.263 Uiso 0.5 1 d R U P D 2
H4B H 0.652855 0.882127 0.294513 0.263 Uiso 0.5 1 d R U P D 2
O5 O 0.7794(13) 0.6812(14) 0.2487(6) 0.202(8) Uani 1 1 d . U . . .
H5A H 0.839844 0.695834 0.243741 0.303 Uiso 1 1 d R U . . .
H5B H 0.786004 0.686594 0.289991 0.303 Uiso 1 1 d R U . . .
O6 O 0.4134(12) 0.4558(10) 0.2971(6) 0.158(6) Uani 1 1 d . U . . .
H6A H 0.467189 0.481380 0.321405 0.237 Uiso 1 1 d R U . . .
H6B H 0.360949 0.489560 0.285775 0.237 Uiso 1 1 d R U . . .
N23 N 0.2414(11) 0.2032(9) 0.3190(6) 0.103(4) Uani 1 1 d . . . . .
C71 C 0.2655(10) 0.2011(7) 0.3741(6) 0.069(3) Uani 1 1 d . . . . .
C72 C 0.3009(9) 0.2049(11) 0.4444(5) 0.070(3) Uani 1 1 d . . . . .
H72A H 0.376464 0.214460 0.457687 0.104 Uiso 1 1 calc R U . . .
H72B H 0.285055 0.152830 0.462679 0.104 Uiso 1 1 calc R U . . .
H72C H 0.265086 0.249828 0.460033 0.104 Uiso 1 1 calc R U . . .
N24 N 0.2861(14) 0.6117(15) 0.3121(10) 0.128(7) Uani 0.84(4) 1 d D U P E 1
C73 C 0.282(3) 0.649(2) 0.3596(11) 0.115(7) Uani 0.84(4) 1 d D U P E 1
C74 C 0.2833(16) 0.6858(19) 0.4186(9) 0.108(7) Uani 0.84(4) 1 d D U P E 1
H74A H 0.231458 0.730075 0.411411 0.162 Uiso 0.84(4) 1 calc R U P E 1
H74B H 0.352888 0.708522 0.438146 0.162 Uiso 0.84(4) 1 calc R U P E 1
H74C H 0.266519 0.644798 0.447799 0.162 Uiso 0.84(4) 1 calc R U P E 1
N26 N 0.729(3) 0.4794(19) 0.3096(12) 0.128(8) Uani 0.53(2) 1 d D U P F 1
C77 C 0.747(3) 0.469(2) 0.3660(12) 0.097(6) Uani 0.53(2) 1 d D U P F 1
C78 C 0.7966(12) 0.4643(11) 0.4304(8) 0.083(4) Uani 0.53(2) 1 d D U P F 1
H78A H 0.844751 0.510729 0.442744 0.125 Uiso 0.53(2) 1 calc R U P F 1
H78B H 0.835947 0.412750 0.439140 0.125 Uiso 0.53(2) 1 calc R U P F 1
H78C H 0.744795 0.465893 0.455458 0.125 Uiso 0.53(2) 1 calc R U P F 1
N26A N 0.819(3) 0.437(2) 0.3183(13) 0.128(8) Uani 0.47(2) 1 d D U P F 2
C77A C 0.804(3) 0.451(2) 0.3685(13) 0.094(6) Uani 0.47(2) 1 d D U P F 2
C78A C 0.7966(12) 0.4643(11) 0.4304(8) 0.083(4) Uani 0.47(2) 1 d D U P F 2
H78D H 0.841779 0.425812 0.459998 0.125 Uiso 0.47(2) 1 d R U P F 2
H78E H 0.723879 0.456312 0.431758 0.125 Uiso 0.47(2) 1 d R U P F 2
H78F H 0.817929 0.520842 0.443538 0.125 Uiso 0.47(2) 1 d R U P F 2
C38A C 1.290(3) 0.474(2) 0.843(2) 0.082(5) Uani 0.42(5) 1 d . U P B 2
H38A H 1.304438 0.526184 0.826836 0.099 Uiso 0.42(5) 1 calc R U P B 2
C39A C 1.368(3) 0.431(2) 0.888(2) 0.082(5) Uani 0.42(5) 1 d . U P B 2
H39A H 1.436451 0.453385 0.902149 0.098 Uiso 0.42(5) 1 calc R U P B 2
C40A C 1.348(3) 0.362(3) 0.911(2) 0.085(5) Uani 0.42(5) 1 d . U P B 2
H40A H 1.402907 0.334552 0.941046 0.102 Uiso 0.42(5) 1 calc R U P B 2
C41A C 1.253(3) 0.327(2) 0.896(2) 0.082(4) Uani 0.42(5) 1 d . U P B 2
H41A H 1.240577 0.278765 0.917356 0.099 Uiso 0.42(5) 1 calc R U P B 2
C42A C 1.170(3) 0.365(2) 0.846(2) 0.079(4) Uani 0.42(5) 1 d . U P B 2
H42A H 1.104042 0.338432 0.831400 0.095 Uiso 0.42(5) 1 calc R U P B 2
C59A C 0.3979(17) 0.1727(13) 0.1804(9) 0.063(3) Uani 0.54(5) 1 d DG U P C 2
C60A C 0.4319(15) 0.1061(15) 0.1510(13) 0.074(4) Uani 0.54(5) 1 d G U P C 2
H60A H 0.504395 0.093997 0.160232 0.089 Uiso 0.54(5) 1 calc R U P C 2
C61A C 0.360(2) 0.0570(15) 0.1080(13) 0.077(4) Uani 0.54(5) 1 d DG U P C 2
H61A H 0.383245 0.011480 0.087856 0.092 Uiso 0.54(5) 1 calc R U P C 2
C62A C 0.2539(19) 0.0747(14) 0.0944(8) 0.078(4) Uani 0.54(5) 1 d DG U P C 2
H62A H 0.204746 0.041170 0.065017 0.093 Uiso 0.54(5) 1 calc R U P C 2
C63A C 0.2199(16) 0.1413(12) 0.1238(12) 0.072(4) Uani 0.54(5) 1 d G U P C 2
H63A H 0.147395 0.153376 0.114553 0.086 Uiso 0.54(5) 1 calc R U P C 2
C64A C 0.2918(18) 0.1903(12) 0.1668(12) 0.066(4) Uani 0.54(5) 1 d G U P C 2
H64A H 0.268543 0.235895 0.186929 0.079 Uiso 0.54(5) 1 calc R U P C 2
C75A C 0.7497(16) 0.0363(14) 0.3594(10) 0.127(5) Uani 1 1 d . U . . .
N25A N 0.7189(14) 0.0914(11) 0.3196(8) 0.147(6) Uani 1 1 d . U . . .
C76A C 0.7821(13) -0.0158(14) 0.4178(8) 0.108(6) Uani 1 1 d . U . . .
H76A H 0.740205 -0.001816 0.447749 0.162 Uiso 1 1 calc R U . . .
H76B H 0.856126 -0.006276 0.439074 0.162 Uiso 1 1 calc R U . . .
H76C H 0.771332 -0.073665 0.405442 0.162 Uiso 1 1 calc R U . . .
C73A C 0.278(12) 0.669(8) 0.386(5) 0.115(9) Uani 0.16(4) 1 d D U P E 2
N24A N 0.278(12) 0.617(8) 0.344(7) 0.117(10) Uani 0.16(4) 1 d D U P E 2
C74A C 0.269(8) 0.747(8) 0.411(4) 0.109(11) Uani 0.16(4) 1 d D U P E 2
H74D H 0.241976 0.785816 0.375995 0.164 Uiso 0.16(4) 1 calc R U P E 2
H74E H 0.338249 0.765382 0.436849 0.164 Uiso 0.16(4) 1 calc R U P E 2
H74F H 0.221640 0.744044 0.439140 0.164 Uiso 0.16(4) 1 calc R U P E 2
C3A C 0.458(6) 0.556(2) 0.552(3) 0.055(5) Uani 0.256(10) 1 d D U P A 2
N3A N 0.435(4) 0.6131(18) 0.5767(17) 0.054(5) Uani 0.256(10) 1 d D U P A 2
C10A C 0.489(4) 0.456(3) 0.5925(13) 0.074(5) Uani 0.256(10) 1 d D U P A 2
N10A N 0.498(6) 0.456(4) 0.6503(13) 0.095(9) Uani 0.256(10) 1 d D U P A 2
C4A C 0.477(6) 0.367(3) 0.557(3) 0.072(5) Uani 0.256(10) 1 d D U P A 2
N4A N 0.452(4) 0.313(2) 0.5835(19) 0.070(6) Uani 0.256(10) 1 d D U P A 2
C14A C 0.653(3) 0.484(4) 0.561(3) 0.054(6) Uani 0.256(10) 1 d D U P A 2
N14A N 0.737(2) 0.499(3) 0.591(3) 0.056(6) Uani 0.256(10) 1 d D U P A 2
C8A C 0.540(5) 0.369(3) 0.432(2) 0.052(5) Uani 0.256(10) 1 d D U P A 2
N8A N 0.560(4) 0.322(3) 0.397(2) 0.056(5) Uani 0.256(10) 1 d D U P A 2
C9A C 0.531(4) 0.557(2) 0.429(2) 0.045(5) Uani 0.256(10) 1 d D U P A 2
N9A N 0.536(4) 0.614(2) 0.3982(19) 0.051(5) Uani 0.256(10) 1 d D U P A 2
C11A C 0.3417(16) 0.458(3) 0.4374(18) 0.044(5) Uani 0.256(10) 1 d D U P A 2
N11A N 0.2570(17) 0.452(3) 0.4065(18) 0.047(5) Uani 0.256(10) 1 d D U P A 2

loop_
_atom_site_aniso_label
_atom_site_aniso_U_11
_atom_site_aniso_U_22
_atom_site_aniso_U_33
_atom_site_aniso_U_23
_atom_site_aniso_U_13
_atom_site_aniso_U_12
Mo2 0.0475(7) 0.0353(6) 0.0435(12) -0.0013(6) 0.0136(6) -0.0037(5)
Mo2A 0.0359(17) 0.0276(14) 0.076(6) 0.0009(19) 0.025(2) 0.0007(10)
Mo1 0.0451(4) 0.0332(3) 0.0641(5) -0.0045(4) 0.0161(4) -0.0026(4)
Mn4 0.0522(9) 0.0760(15) 0.0603(10) -0.0179(10) 0.0030(8) 0.0096(9)
Mn2 0.0610(10) 0.0428(9) 0.0569(10) -0.0004(7) 0.0197(8) 0.0037(7)
Mn1 0.0762(12) 0.0385(8) 0.0737(12) 0.0046(8) 0.0380(10) 0.0066(8)
Mn3 0.0545(9) 0.0635(12) 0.0588(10) 0.0148(8) 0.0005(7) -0.0132(8)
O1 0.152(9) 0.065(5) 0.095(7) 0.009(5) 0.050(6) 0.006(6)
N9B 0.060(6) 0.038(8) 0.052(8) 0.011(6) 0.019(6) -0.002(6)
N14B 0.040(6) 0.059(8) 0.065(7) 0.001(6) 0.011(6) 0.012(6)
N11B 0.044(6) 0.051(6) 0.064(9) -0.001(8) 0.014(6) 0.000(5)
N8B 0.062(6) 0.061(8) 0.048(9) -0.012(6) 0.011(7) 0.003(6)
N4B 0.101(8) 0.051(7) 0.060(7) 0.008(6) 0.013(6) -0.019(8)
N10B 0.146(11) 0.066(8) 0.058(8) -0.002(7) 0.027(9) 0.012(8)
N3B 0.074(6) 0.048(6) 0.041(6) -0.001(5) 0.015(5) 0.009(6)
N13 0.056(6) 0.093(9) 0.083(7) -0.009(6) 0.020(5) -0.013(6)
N6 0.074(7) 0.052(6) 0.073(7) -0.003(5) 0.027(6) -0.003(5)
N7 0.090(7) 0.042(5) 0.090(7) 0.001(5) 0.054(6) 0.007(5)
N2 0.111(8) 0.049(6) 0.079(7) 0.009(5) 0.038(7) -0.013(6)
N5 0.155(11) 0.071(6) 0.086(7) -0.017(7) 0.052(8) -0.008(8)
N1 0.088(7) 0.051(6) 0.098(8) -0.005(6) 0.039(6) 0.005(5)
N12 0.052(5) 0.061(7) 0.059(5) -0.002(4) 0.007(4) 0.001(5)
N15 0.093(7) 0.069(6) 0.064(5) -0.016(5) 0.004(5) 0.028(5)
N16 0.069(6) 0.061(5) 0.062(6) -0.006(4) 0.010(5) 0.015(5)
N17 0.066(6) 0.054(5) 0.059(5) -0.007(4) 0.012(4) 0.015(4)
N18 0.073(6) 0.092(7) 0.067(6) -0.011(5) 0.019(5) 0.024(5)
N19 0.122(9) 0.067(6) 0.060(6) -0.023(5) 0.000(6) 0.029(6)
N20 0.079(6) 0.049(5) 0.063(6) -0.001(4) 0.022(5) 0.010(4)
N21 0.063(5) 0.069(5) 0.061(5) -0.006(4) 0.014(4) -0.021(4)
N22 0.059(5) 0.068(6) 0.051(5) 0.003(4) 0.013(4) -0.009(4)
C9B 0.051(6) 0.044(7) 0.042(8) 0.012(5) 0.015(6) 0.005(6)
C14B 0.035(7) 0.047(8) 0.058(8) 0.004(7) 0.005(6) 0.007(6)
C11B 0.041(5) 0.040(6) 0.057(8) 0.005(7) 0.018(6) 0.004(5)
C8B 0.046(6) 0.054(7) 0.040(8) 0.003(6) 0.012(7) -0.008(6)
C4B 0.100(8) 0.045(8) 0.058(7) 0.012(6) 0.019(6) -0.025(8)
C10B 0.144(11) 0.058(7) 0.024(6) -0.007(6) 0.032(7) -0.013(8)
C3B 0.057(6) 0.042(7) 0.045(6) -0.005(6) 0.022(5) 0.012(7)
C13 0.046(5) 0.064(8) 0.063(6) -0.011(5) 0.018(5) -0.005(5)
C6 0.057(6) 0.050(6) 0.062(7) -0.011(5) 0.024(6) -0.007(5)
C7 0.050(6) 0.034(5) 0.087(9) -0.003(5) 0.028(6) -0.002(5)
C2 0.056(6) 0.056(6) 0.054(6) -0.005(5) 0.010(5) -0.006(5)
C5 0.086(7) 0.058(5) 0.064(6) -0.002(7) 0.028(5) -0.001(7)
C1 0.053(6) 0.045(6) 0.065(7) -0.002(5) 0.013(5) -0.003(5)
C12 0.051(5) 0.037(5) 0.072(7) -0.004(5) 0.018(5) -0.003(5)
C15 0.086(7) 0.059(6) 0.058(6) -0.015(5) -0.002(5) 0.015(6)
C16 0.067(6) 0.057(6) 0.057(6) -0.002(5) 0.014(5) 0.006(5)
C17 0.088(8) 0.058(6) 0.071(7) -0.020(5) 0.005(6) 0.022(6)
C18 0.110(10) 0.068(8) 0.087(9) -0.008(7) -0.001(8) 0.021(7)
C19 0.114(11) 0.090(10) 0.083(9) -0.010(8) 0.006(8) 0.028(9)
C20 0.100(10) 0.082(10) 0.092(10) -0.026(8) -0.009(8) 0.034(8)
C21 0.108(11) 0.102(12) 0.099(11) -0.023(9) 0.002(9) 0.032(9)
C22 0.100(9) 0.083(9) 0.105(10) -0.019(8) -0.001(8) 0.019(8)
C23 0.060(6) 0.048(5) 0.063(6) -0.007(5) 0.007(5) 0.008(5)
C24 0.074(7) 0.073(7) 0.058(6) -0.007(5) 0.015(5) -0.007(6)
C25 0.092(8) 0.073(7) 0.068(7) -0.002(6) 0.032(6) 0.001(6)
C26 0.103(9) 0.056(6) 0.059(7) 0.005(5) 0.012(6) 0.012(6)
C27 0.079(7) 0.058(6) 0.066(7) -0.002(5) -0.006(6) 0.008(6)
C28 0.067(6) 0.057(6) 0.066(6) -0.006(5) 0.012(5) 0.012(5)
C29 0.062(6) 0.047(5) 0.063(6) -0.008(5) 0.013(5) 0.004(5)
C30 0.061(6) 0.050(5) 0.076(7) -0.003(5) 0.017(5) 0.006(4)
C31 0.060(6) 0.051(5) 0.063(6) -0.010(5) 0.004(5) 0.020(5)
C32 0.077(7) 0.063(6) 0.079(7) -0.017(6) 0.007(6) 0.011(5)
C33 0.086(9) 0.069(8) 0.107(10) -0.024(7) -0.002(8) 0.003(6)
C34 0.097(10) 0.095(9) 0.073(8) -0.024(7) -0.005(7) 0.031(8)
C35 0.105(11) 0.116(11) 0.049(7) -0.003(7) 0.009(7) 0.027(9)
C36 0.086(8) 0.070(7) 0.066(7) -0.003(6) 0.008(6) 0.005(6)
C37 0.069(5) 0.054(5) 0.083(6) -0.005(4) 0.014(5) 0.012(4)
C38 0.076(7) 0.063(7) 0.090(9) -0.006(7) 0.007(7) 0.006(6)
C39 0.076(7) 0.071(6) 0.090(8) -0.008(7) 0.002(7) 0.009(6)
C40 0.078(8) 0.070(7) 0.091(8) -0.007(7) 0.002(7) 0.009(7)
C41 0.078(8) 0.067(7) 0.086(8) -0.001(7) -0.004(7) 0.008(6)
C42 0.077(7) 0.064(7) 0.088(9) 0.000(7) 0.003(7) 0.009(6)
C43 0.079(7) 0.054(6) 0.069(7) 0.003(5) 0.005(5) 0.011(5)
C44 0.061(6) 0.046(5) 0.079(7) -0.014(5) 0.016(5) -0.003(4)
C45 0.085(8) 0.080(8) 0.063(7) -0.009(6) 0.004(6) 0.023(6)
C46 0.101(10) 0.121(12) 0.083(9) 0.020(8) 0.016(8) 0.039(9)
C47 0.134(13) 0.134(15) 0.094(11) 0.044(11) 0.032(10) 0.047(12)
C48 0.160(17) 0.17(2) 0.059(9) -0.005(10) 0.005(11) 0.032(15)
C49 0.079(10) 0.133(15) 0.138(16) -0.024(12) -0.006(9) 0.029(10)
C50 0.099(10) 0.103(12) 0.116(13) -0.005(10) -0.012(9) 0.018(9)
C51 0.074(7) 0.045(5) 0.065(7) -0.005(5) -0.001(5) -0.005(5)
C52 0.082(7) 0.066(7) 0.073(7) 0.000(5) 0.017(6) -0.002(6)
C53 0.090(8) 0.075(7) 0.085(8) 0.008(6) 0.036(7) 0.002(6)
C54 0.125(12) 0.091(10) 0.075(9) 0.007(7) 0.021(8) 0.009(9)
C55 0.090(9) 0.102(11) 0.071(8) -0.022(8) -0.007(7) 0.001(8)
C56 0.080(8) 0.090(9) 0.077(8) -0.024(7) 0.008(6) -0.011(7)
C57 0.066(5) 0.054(5) 0.061(5) -0.010(5) 0.016(4) -0.009(5)
C58 0.070(6) 0.055(6) 0.054(6) -0.002(4) 0.018(5) -0.001(5)
C59 0.069(7) 0.061(7) 0.062(7) -0.008(6) 0.015(6) -0.005(6)
C60 0.074(8) 0.063(7) 0.066(8) -0.011(7) 0.009(6) -0.002(7)
C61 0.082(8) 0.065(8) 0.078(8) -0.018(7) -0.002(7) 0.001(7)
C62 0.081(9) 0.067(8) 0.078(7) -0.020(7) -0.003(7) 0.000(8)
C63 0.078(8) 0.069(7) 0.074(8) -0.020(6) 0.003(7) 0.001(7)
C64 0.072(8) 0.060(7) 0.066(8) -0.012(6) 0.007(6) -0.002(6)
C65 0.063(6) 0.052(5) 0.054(6) -0.002(4) 0.012(5) 0.004(5)
C66 0.093(9) 0.071(7) 0.088(8) 0.019(6) 0.040(7) 0.016(6)
C67 0.111(10) 0.063(7) 0.097(9) 0.019(7) 0.033(8) 0.019(7)
C68 0.106(9) 0.081(8) 0.054(7) 0.019(6) 0.019(6) 0.010(7)
C69 0.127(11) 0.083(8) 0.053(6) -0.005(6) 0.021(7) 0.001(8)
C70 0.108(9) 0.049(6) 0.066(6) 0.005(5) 0.025(6) 0.003(6)
O2 0.118(8) 0.162(11) 0.115(8) 0.023(8) 0.041(7) -0.020(8)
O3 0.119(8) 0.199(13) 0.102(8) -0.029(10) 0.012(6) 0.028(10)
O4 0.143(19) 0.21(2) 0.15(2) 0.020(19) -0.002(16) 0.034(19)
O5 0.179(13) 0.32(2) 0.107(9) 0.012(12) 0.036(9) -0.065(14)
O6 0.192(13) 0.151(12) 0.108(9) -0.044(9) 0.001(9) -0.031(11)
N23 0.144(10) 0.091(9) 0.066(6) -0.007(7) 0.014(6) 0.003(8)
C71 0.081(7) 0.047(6) 0.079(7) 0.002(5) 0.023(6) 0.003(5)
C72 0.069(6) 0.077(8) 0.065(6) -0.003(6) 0.021(5) 0.009(7)
N24 0.104(10) 0.216(18) 0.065(10) 0.026(11) 0.021(9) -0.001(10)
C73 0.074(8) 0.196(18) 0.073(11) 0.031(12) 0.014(10) 0.004(12)
C74 0.068(9) 0.185(19) 0.070(10) 0.027(11) 0.016(9) 0.011(11)
N26 0.156(14) 0.101(13) 0.107(12) -0.013(11) 0.001(12) 0.000(12)
C77 0.106(10) 0.083(9) 0.096(8) 0.001(8) 0.017(8) -0.003(8)
C78 0.085(7) 0.079(7) 0.083(7) 0.005(6) 0.020(6) -0.021(6)
N26A 0.138(14) 0.127(14) 0.110(12) -0.010(12) 0.019(12) -0.021(12)
C77A 0.099(10) 0.089(9) 0.092(9) 0.002(8) 0.022(8) -0.018(8)
C78A 0.085(7) 0.079(7) 0.083(7) 0.005(6) 0.020(6) -0.021(6)
C38A 0.079(8) 0.067(7) 0.092(9) -0.011(7) 0.006(8) 0.010(7)
C39A 0.075(8) 0.070(7) 0.091(9) -0.010(7) 0.005(7) 0.009(7)
C40A 0.076(8) 0.071(8) 0.094(8) -0.007(7) -0.002(7) 0.007(7)
C41A 0.076(8) 0.066(7) 0.091(8) -0.003(7) -0.001(7) 0.007(7)
C42A 0.077(8) 0.064(7) 0.087(9) -0.002(7) 0.006(7) 0.005(7)
C59A 0.068(7) 0.061(6) 0.061(6) -0.009(6) 0.018(6) -0.005(6)
C60A 0.075(7) 0.066(7) 0.074(8) -0.017(6) 0.006(6) -0.002(7)
C61A 0.078(8) 0.067(7) 0.074(7) -0.020(6) 0.002(6) 0.001(7)
C62A 0.079(8) 0.068(7) 0.076(7) -0.024(6) 0.003(7) 0.000(7)
C63A 0.069(8) 0.069(7) 0.070(8) -0.016(6) 0.007(6) -0.004(6)
C64A 0.069(7) 0.059(6) 0.063(7) -0.013(6) 0.007(6) -0.004(6)
C75A 0.131(10) 0.138(10) 0.119(10) -0.005(8) 0.045(8) 0.004(9)
N25A 0.157(12) 0.125(11) 0.141(12) 0.042(9) 0.006(10) -0.027(10)
C76A 0.100(10) 0.154(14) 0.086(10) 0.012(9) 0.051(9) 0.017(9)
C73A 0.075(11) 0.195(19) 0.072(14) 0.031(15) 0.017(13) 0.005(14)
N24A 0.081(15) 0.20(2) 0.069(16) 0.029(17) 0.017(16) 0.007(16)
C74A 0.066(17) 0.19(2) 0.070(18) 0.026(19) 0.018(17) 0.010(19)
C3A 0.075(8) 0.045(9) 0.047(8) 0.003(8) 0.020(7) 0.006(9)
N3A 0.072(9) 0.046(10) 0.047(9) 0.005(9) 0.019(8) 0.006(10)
C10A 0.112(8) 0.055(8) 0.055(8) 0.004(8) 0.023(8) -0.013(8)
N10A 0.145(17) 0.067(15) 0.070(15) 0.002(16) 0.022(17) -0.008(15)
C4A 0.106(9) 0.050(10) 0.058(8) 0.011(9) 0.016(8) -0.018(10)
N4A 0.103(10) 0.045(11) 0.059(9) 0.014(9) 0.014(9) -0.021(10)
C14A 0.044(10) 0.053(11) 0.062(10) 0.008(9) 0.008(9) 0.008(10)
N14A 0.041(10) 0.056(11) 0.066(10) 0.009(9) 0.005(10) 0.012(10)
C8A 0.051(9) 0.055(10) 0.049(12) 0.001(10) 0.010(10) -0.003(9)
N8A 0.056(8) 0.060(10) 0.048(12) -0.002(9) 0.007(10) -0.003(9)
C9A 0.052(8) 0.035(11) 0.050(11) 0.022(9) 0.019(10) -0.006(9)
N9A 0.053(8) 0.045(11) 0.052(10) 0.019(9) 0.010(9) -0.003(9)
C11A 0.040(8) 0.041(9) 0.055(11) 0.005(11) 0.019(9) -0.005(8)
N11A 0.042(8) 0.046(8) 0.056(12) 0.010(11) 0.018(9) -0.002(8)

loop_
_atom_type_symbol
_atom_type_description
_atom_type_scat_dispersion_real
_atom_type_scat_dispersion_imag
_atom_type_scat_source
C C 0.0137 0.0067 'International Tables Vol C Tables 4.2.6.8 and 6.1.1.4'
H H 0.0000 0.0000 'International Tables Vol C Tables 4.2.6.8 and 6.1.1.4'
Mn Mn -0.0162 2.2332 'International Tables Vol C Tables 4.2.6.8 and 6.1.1.4'
Mo Mo -0.2130 2.1496 'International Tables Vol C Tables 4.2.6.8 and 6.1.1.4'
N N 0.0241 0.0134 'International Tables Vol C Tables 4.2.6.8 and 6.1.1.4'
O O 0.0389 0.0241 'International Tables Vol C Tables 4.2.6.8 and 6.1.1.4'

loop_
_geom_angle_atom_site_label_1
_geom_angle_atom_site_label_2
_geom_angle_atom_site_label_3
_geom_angle
_geom_angle_site_symmetry_1
_geom_angle_site_symmetry_3
_geom_angle_publ_flag
C9B Mo2 C14B 87.1(7) . . ?
C9B Mo2 C10B 138.4(7) . . ?
C11B Mo2 C9B 85.0(6) . . ?
C11B Mo2 C14B 170.7(7) . . ?
C11B Mo2 C10B 110.0(7) . . ?
C8B Mo2 C9B 75.6(6) . . ?
C8B Mo2 C14B 89.2(8) . . ?
C8B Mo2 C11B 84.1(6) . . ?
C8B Mo2 C10B 142.3(7) . . ?
C4B Mo2 C9B 151.1(7) . . ?
C4B Mo2 C14B 100.3(9) . . ?
C4B Mo2 C11B 84.4(8) . . ?
C4B Mo2 C8B 76.6(8) . . ?
C4B Mo2 C10B 70.4(8) . . ?
C4B Mo2 C3B 132.4(8) . . ?
C10B Mo2 C14B 79.3(9) . . ?
C3B Mo2 C9B 72.7(6) . . ?
C3B Mo2 C14B 98.6(8) . . ?
C3B Mo2 C11B 83.7(8) . . ?
C3B Mo2 C8B 146.9(7) . . ?
C3B Mo2 C10B 70.8(7) . . ?
C3A Mo2A C10A 50(2) . . ?
C3A Mo2A C4A 91(3) . . ?
C3A Mo2A C14A 81(3) . . ?
C4A Mo2A C10A 44(2) . . ?
C14A Mo2A C10A 70(3) . . ?
C14A Mo2A C4A 88(3) . . ?
C8A Mo2A C3A 177(3) . . ?
C8A Mo2A C10A 130(2) . . ?
C8A Mo2A C4A 88(3) . . ?
C8A Mo2A C14A 102(3) . . ?
C8A Mo2A C11A 90(2) . . ?
C9A Mo2A C3A 90(2) . . ?
C9A Mo2A C10A 136.5(18) . . ?
C9A Mo2A C4A 179(3) . . ?
C9A Mo2A C14A 92(2) . . ?
C9A Mo2A C8A 91(2) . . ?
C9A Mo2A C11A 89.4(18) . . ?
C11A Mo2A C3A 88(2) . . ?
C11A Mo2A C10A 101.9(18) . . ?
C11A Mo2A C4A 91(2) . . ?
C11A Mo2A C14A 169(2) . . ?
C13 Mo1 C6 88.7(5) . . ?
C13 Mo1 C7 90.7(4) . . ?
C13 Mo1 C5 84.0(4) . . ?
C13 Mo1 C12 173.5(4) . . ?
C6 Mo1 C7 74.2(3) . . ?
C2 Mo1 C13 100.0(5) . . ?
C2 Mo1 C6 147.3(4) . . ?
C2 Mo1 C7 74.2(4) . . ?
C2 Mo1 C5 69.5(5) . . ?
C2 Mo1 C12 83.7(5) . . ?
C5 Mo1 C6 143.2(5) . . ?
C5 Mo1 C7 141.6(5) . . ?
C5 Mo1 C12 102.3(4) . . ?
C1 Mo1 C13 94.2(5) . . ?
C1 Mo1 C6 75.6(5) . . ?
C1 Mo1 C7 149.3(5) . . ?
C1 Mo1 C2 134.2(4) . . ?
C1 Mo1 C5 69.1(5) . . ?
C1 Mo1 C12 86.7(5) . . ?
C12 Mo1 C6 85.3(4) . . ?
C12 Mo1 C7 85.3(4) . . ?
N9B Mn4 N16 96.0(5) . . ?
N9B Mn4 N4A 106.3(12) . 2_656 ?
N4B Mn4 N9B 90.3(5) 2_656 . ?
N4B Mn4 N15 82.7(5) 2_656 . ?
N4B Mn4 N16 155.9(5) 2_656 . ?
N4B Mn4 N4A 16.4(12) 2_656 2_656 ?
N13 Mn4 N9B 97.1(5) . . ?
N13 Mn4 N4B 101.1(6) . 2_656 ?
N13 Mn4 N15 139.0(5) . . ?
N13 Mn4 N16 101.2(4) . . ?
N13 Mn4 N4A 95.1(14) . 2_656 ?
N15 Mn4 N9B 123.9(5) . . ?
N15 Mn4 N16 74.4(3) . . ?
N15 Mn4 N4A 77.1(12) . 2_656 ?
N16 Mn4 N4A 150.5(12) . 2_656 ?
N9A Mn4 N13 103.3(15) . . ?
N9A Mn4 N15 117.7(15) . . ?
N9A Mn4 N16 96.9(16) . . ?
N9A Mn4 N4A 103.1(18) . 2_656 ?
O1 Mn2 N14A 86.0(15) . . ?
N14B Mn2 O1 80.9(6) . . ?
N14B Mn2 N6 96.3(6) . . ?
N14B Mn2 N2 96.4(6) . 2_746 ?
N14B Mn2 N17 104.9(5) . . ?
N14B Mn2 N18 159.5(6) . . ?
N6 Mn2 O1 176.8(4) . . ?
N6 Mn2 N2 91.3(4) . 2_746 ?
N6 Mn2 N17 94.5(4) . . ?
N6 Mn2 N18 104.2(4) . . ?
N6 Mn2 N14A 91.1(14) . . ?
N2 Mn2 O1 90.6(4) 2_746 . ?
N2 Mn2 N17 157.2(4) 2_746 . ?
N2 Mn2 N18 82.6(4) 2_746 . ?
N2 Mn2 N14A 101.4(13) 2_746 . ?
N17 Mn2 O1 84.8(3) . . ?
N17 Mn2 N14A 100.6(13) . . ?
N18 Mn2 O1 78.6(4) . . ?
N18 Mn2 N17 74.5(3) . . ?
N18 Mn2 N14A 164.2(15) . . ?
N11B Mn1 N19 129.0(6) . . ?
N11B Mn1 N20 92.2(5) . . ?
N7 Mn1 N11B 99.7(6) 2_646 . ?
N7 Mn1 N1 98.5(4) 2_646 1_455 ?
N7 Mn1 N19 131.1(5) 2_646 . ?
N7 Mn1 N20 102.2(4) 2_646 . ?
N1 Mn1 N11B 94.9(6) 1_455 . ?
N1 Mn1 N19 83.1(4) 1_455 . ?
N1 Mn1 N20 156.6(4) 1_455 . ?
N19 Mn1 N20 75.1(4) . . ?
N11A Mn1 N19 118.0(13) . . ?
N11A Mn1 N20 80.7(14) . . ?
N8B Mn3 N21 107.4(5) . . ?
N8B Mn3 N22 99.3(6) . . ?
N8B Mn3 N3A 108.5(11) . 2_646 ?
N3B Mn3 N8B 94.3(7) 2_646 . ?
N3B Mn3 N21 86.0(4) 2_646 . ?
N3B Mn3 N22 159.6(4) 2_646 . ?
N3B Mn3 N3A 15.0(9) 2_646 2_646 ?
N12 Mn3 N8B 98.9(6) 2_746 . ?
N12 Mn3 N3B 94.9(5) 2_746 2_646 ?
N12 Mn3 N21 153.6(4) 2_746 . ?
N12 Mn3 N22 97.9(4) 2_746 . ?
N12 Mn3 N3A 97.2(13) 2_746 2_646 ?
N21 Mn3 N22 75.5(3) . . ?
N21 Mn3 N3A 77.3(12) . 2_646 ?
N22 Mn3 N3A 145.7(10) . 2_646 ?
N8A Mn3 N21 100.5(17) . . ?
N8A Mn3 N22 91.5(16) . . ?
Mn2 O1 H1A 111.9 . . ?
Mn2 O1 H1B 134.1 . . ?
H1A O1 H1B 104.5 . . ?
C9B N9B Mn4 163.7(14) . . ?
C14B N14B Mn2 173.5(13) . . ?
C11B N11B Mn1 173.6(13) . . ?
C8B N8B Mn3 158.5(15) . . ?
C4B N4B Mn4 148.6(17) . 2_646 ?
C3B N3B Mn3 154.4(13) . 2_656 ?
C13 N13 Mn4 171.6(10) . . ?
C6 N6 Mn2 162.9(11) . . ?
C7 N7 Mn1 158.2(12) . 2_656 ?
C2 N2 Mn2 154.4(11) . 2_756 ?
C1 N1 Mn1 156.5(11) . 1_655 ?
C12 N12 Mn3 173.3(9) . 2_756 ?
Mn4 N15 H15A 108.7 . . ?
Mn4 N15 H15B 108.7 . . ?
H15A N15 H15B 107.6 . . ?
C15 N15 Mn4 114.4(7) . . ?
C15 N15 H15A 108.7 . . ?
C15 N15 H15B 108.7 . . ?
Mn4 N16 H16A 109.1 . . ?
Mn4 N16 H16B 109.1 . . ?
H16A N16 H16B 107.8 . . ?
C16 N16 Mn4 112.5(6) . . ?
C16 N16 H16A 109.1 . . ?
C16 N16 H16B 109.1 . . ?
Mn2 N17 H17A 109.5 . . ?
Mn2 N17 H17B 109.5 . . ?
H17A N17 H17B 108.1 . . ?
C29 N17 Mn2 110.7(6) . . ?
C29 N17 H17A 109.5 . . ?
C29 N17 H17B 109.5 . . ?
Mn2 N18 H18A 108.6 . . ?
Mn2 N18 H18B 108.6 . . ?
H18A N18 H18B 107.6 . . ?
C30 N18 Mn2 114.5(6) . . ?
C30 N18 H18A 108.6 . . ?
C30 N18 H18B 108.6 . . ?
Mn1 N19 H19A 108.5 . . ?
Mn1 N19 H19B 108.5 . . ?
H19A N19 H19B 107.5 . . ?
C43 N19 Mn1 115.0(7) . . ?
C43 N19 H19A 108.5 . . ?
C43 N19 H19B 108.5 . . ?
Mn1 N20 H20A 109.6 . . ?
Mn1 N20 H20B 109.6 . . ?
H20A N20 H20B 108.1 . . ?
C44 N20 Mn1 110.2(6) . . ?
C44 N20 H20A 109.6 . . ?
C44 N20 H20B 109.6 . . ?
Mn3 N21 H21A 108.7 . . ?
Mn3 N21 H21B 108.7 . . ?
H21A N21 H21B 107.6 . . ?
C57 N21 Mn3 114.2(6) . . ?
C57 N21 H21A 108.7 . . ?
C57 N21 H21B 108.7 . . ?
Mn3 N22 H22A 109.4 . . ?
Mn3 N22 H22B 109.4 . . ?
H22A N22 H22B 108.0 . . ?
C58 N22 Mn3 111.3(6) . . ?
C58 N22 H22A 109.4 . . ?
C58 N22 H22B 109.4 . . ?
N9B C9B Mo2 179.4(15) . . ?
N14B C14B Mo2 175.6(18) . . ?
N11B C11B Mo2 175.0(12) . . ?
N8B C8B Mo2 177.8(15) . . ?
N4B C4B Mo2 176.9(19) . . ?
N10B C10B Mo2 175.7(18) . . ?
N3B C3B Mo2 176.3(15) . . ?
N13 C13 Mo1 176.2(12) . . ?
N6 C6 Mo1 175.3(11) . . ?
N7 C7 Mo1 177.1(12) . . ?
N2 C2 Mo1 175.3(12) . . ?
N5 C5 Mo1 175.6(11) . . ?
N1 C1 Mo1 178.2(13) . . ?
N12 C12 Mo1 176.4(9) . . ?
N15 C15 H15 107.4 . . ?
N15 C15 C16 109.2(10) . . ?
N15 C15 C17 113.9(10) . . ?
C16 C15 H15 107.4 . . ?
C16 C15 C17 111.4(10) . . ?
C17 C15 H15 107.4 . . ?
N16 C16 C15 107.5(10) . . ?
N16 C16 H16 107.8 . . ?
N16 C16 C23 114.7(9) . . ?
C15 C16 H16 107.8 . . ?
C15 C16 C23 111.2(10) . . ?
C23 C16 H16 107.8 . . ?
C18 C17 C15 120.9(14) . . ?
C18 C17 C22 118.8(14) . . ?
C22 C17 C15 120.3(13) . . ?
C17 C18 H18 118.6 . . ?
C17 C18 C19 122.8(17) . . ?
C19 C18 H18 118.6 . . ?
C18 C19 H19 121.8 . . ?
C20 C19 C18 116.4(16) . . ?
C20 C19 H19 121.8 . . ?
C19 C20 H20 118.2 . . ?
C21 C20 C19 123.5(15) . . ?
C21 C20 H20 118.2 . . ?
C20 C21 H21 121.2 . . ?
C20 C21 C22 117.6(18) . . ?
C22 C21 H21 121.2 . . ?
C17 C22 C21 120.9(17) . . ?
C17 C22 H22 119.6 . . ?
C21 C22 H22 119.6 . . ?
C24 C23 C16 121.3(10) . . ?
C24 C23 C28 118.4(11) . . ?
C28 C23 C16 120.1(10) . . ?
C23 C24 H24 118.9 . . ?
C23 C24 C25 122.2(11) . . ?
C25 C24 H24 118.9 . . ?
C24 C25 H25 120.2 . . ?
C26 C25 C24 119.5(11) . . ?
C26 C25 H25 120.2 . . ?
C25 C26 H26 120.6 . . ?
C25 C26 C27 118.7(11) . . ?
C27 C26 H26 120.6 . . ?
C26 C27 H27 119.4 . . ?
C28 C27 C26 121.2(11) . . ?
C28 C27 H27 119.4 . . ?
C23 C28 H28 120.0 . . ?
C27 C28 C23 119.9(11) . . ?
C27 C28 H28 120.0 . . ?
N17 C29 H29 106.7 . . ?
N17 C29 C30 108.0(9) . . ?
N17 C29 C31 116.4(8) . . ?
C30 C29 H29 106.7 . . ?
C31 C29 H29 106.7 . . ?
C31 C29 C30 111.8(9) . . ?
N18 C30 C29 109.3(9) . . ?
N18 C30 H30 107.7 . . ?
N18 C30 H30A 107.7 . . ?
N18 C30 C37 113.1(8) . . ?
C29 C30 H30 107.7 . . ?
C29 C30 H30A 107.7 . . ?
C37 C30 C29 111.2(9) . . ?
C37 C30 H30 107.7 . . ?
C37 C30 H30A 107.7 . . ?
C32 C31 C29 118.2(11) . . ?
C36 C31 C29 121.4(11) . . ?
C36 C31 C32 120.1(11) . . ?
C31 C32 H32 121.2 . . ?
C31 C32 C33 117.6(13) . . ?
C33 C32 H32 121.2 . . ?
C32 C33 H33 118.9 . . ?
C34 C33 C32 122.2(14) . . ?
C34 C33 H33 118.9 . . ?
C33 C34 H34 120.7 . . ?
C35 C34 C33 118.5(13) . . ?
C35 C34 H34 120.7 . . ?
C34 C35 H35 119.0 . . ?
C34 C35 C36 121.9(14) . . ?
C36 C35 H35 119.0 . . ?
C31 C36 C35 119.6(13) . . ?
C31 C36 H36 120.2 . . ?
C35 C36 H36 120.2 . . ?
C38 C37 C30 123.0(9) . . ?
C38 C37 C42 120.0 . . ?
C42 C37 C30 117.0(9) . . ?
C38A C37 C30 114.8(19) . . ?
C42A C37 C30 126.0(19) . . ?
C42A C37 C38A 119(2) . . ?
C37 C38 H38 120.0 . . ?
C39 C38 C37 120.0 . . ?
C39 C38 H38 120.0 . . ?
C38 C39 H39 120.0 . . ?
C38 C39 C40 120.0 . . ?
C40 C39 H39 120.0 . . ?
C39 C40 H40 120.0 . . ?
C39 C40 C41 120.0 . . ?
C41 C40 H40 120.0 . . ?
C40 C41 H41 120.0 . . ?
C42 C41 C40 120.0 . . ?
C42 C41 H41 120.0 . . ?
C37 C42 H42 120.0 . . ?
C41 C42 C37 120.0 . . ?
C41 C42 H42 120.0 . . ?
N19 C43 H43 107.1 . . ?
N19 C43 C44 108.8(10) . . ?
N19 C43 C45 112.4(10) . . ?
C44 C43 H43 107.1 . . ?
C45 C43 H43 107.1 . . ?
C45 C43 C44 113.9(10) . . ?
N20 C44 C43 108.3(9) . . ?
N20 C44 H44 107.0 . . ?
N20 C44 C51 114.1(9) . . ?
C43 C44 H44 107.0 . . ?
C43 C44 C51 113.1(10) . . ?
C51 C44 H44 107.0 . . ?
C46 C45 C43 120.2(13) . . ?
C50 C45 C43 122.9(15) . . ?
C50 C45 C46 116.9(14) . . ?
C45 C46 H46 118.4 . . ?
C47 C46 C45 123.1(18) . . ?
C47 C46 H46 118.4 . . ?
C46 C47 H47 121.7 . . ?
C48 C47 C46 116.6(19) . . ?
C48 C47 H47 121.7 . . ?
C47 C48 H48 118.5 . . ?
C49 C48 C47 123(2) . . ?
C49 C48 H48 118.5 . . ?
C48 C49 H49 120.5 . . ?
C48 C49 C50 119(2) . . ?
C50 C49 H49 120.5 . . ?
C45 C50 C49 121.1(19) . . ?
C45 C50 H50 119.5 . . ?
C49 C50 H50 119.5 . . ?
C52 C51 C44 122.3(10) . . ?
C56 C51 C44 120.4(11) . . ?
C56 C51 C52 117.4(12) . . ?
C51 C52 H52 119.4 . . ?
C53 C52 C51 121.1(12) . . ?
C53 C52 H52 119.4 . . ?
C52 C53 H53 120.0 . . ?
C52 C53 C54 120.0(13) . . ?
C54 C53 H53 120.0 . . ?
C53 C54 H54 121.1 . . ?
C55 C54 C53 117.8(14) . . ?
C55 C54 H54 121.1 . . ?
C54 C55 H55 119.2 . . ?
C56 C55 C54 121.5(14) . . ?
C56 C55 H55 119.2 . . ?
C51 C56 H56 119.0 . . ?
C55 C56 C51 122.1(13) . . ?
C55 C56 H56 119.0 . . ?
N21 C57 H57 108.3 . . ?
N21 C57 H57A 106.3 . . ?
N21 C57 C58 108.3(8) . . ?
N21 C57 C59 108.9(13) . . ?
N21 C57 C59A 111.8(12) . . ?
C58 C57 H57 108.3 . . ?
C58 C57 H57A 106.3 . . ?
C58 C57 C59A 117.2(11) . . ?
C59 C57 H57 108.3 . . ?
C59 C57 C58 114.5(14) . . ?
C59A C57 H57A 106.3 . . ?
N22 C58 C57 108.7(8) . . ?
N22 C58 H58 107.9 . . ?
N22 C58 C65 112.2(9) . . ?
C57 C58 H58 107.9 . . ?
C57 C58 C65 112.1(9) . . ?
C65 C58 H58 107.9 . . ?
C60 C59 C57 117.1(17) . . ?
C60 C59 C64 120.0 . . ?
C64 C59 C57 122.7(17) . . ?
C59 C60 H60 120.0 . . ?
C61 C60 C59 120.0 . . ?
C61 C60 H60 120.0 . . ?
C60 C61 H61 120.0 . . ?
C60 C61 C62 120.0 . . ?
C62 C61 H61 120.0 . . ?
C61 C62 H62 120.0 . . ?
C61 C62 C63 120.0 . . ?
C63 C62 H62 120.0 . . ?
C62 C63 H63 120.0 . . ?
C64 C63 C62 120.0 . . ?
C64 C63 H63 120.0 . . ?
C59 C64 H64 120.0 . . ?
C63 C64 C59 120.0 . . ?
C63 C64 H64 120.0 . . ?
C66 C65 C58 121.4(10) . . ?
C70 C65 C58 121.0(9) . . ?
C70 C65 C66 117.6(10) . . ?
C65 C66 H66 119.1 . . ?
C67 C66 C65 121.9(12) . . ?
C67 C66 H66 119.1 . . ?
C66 C67 H67 120.5 . . ?
C66 C67 C68 119.1(12) . . ?
C68 C67 H67 120.5 . . ?
C67 C68 H68 119.6 . . ?
C69 C68 C67 120.9(12) . . ?
C69 C68 H68 119.6 . . ?
C68 C69 H69 120.3 . . ?
C68 C69 C70 119.3(12) . . ?
C70 C69 H69 120.3 . . ?
C65 C70 C69 121.2(11) . . ?
C65 C70 H70 119.4 . . ?
C69 C70 H70 119.4 . . ?
H2A O2 H2B 104.5 . . ?
H3A O3 H3B 104.5 . . ?
H4A O4 H4B 104.5 . . ?
H5A O5 H5B 104.5 . . ?
H6A O6 H6B 109.5 . . ?
N23 C71 C72 175.2(15) . . ?
C71 C72 H72A 109.5 . . ?
C71 C72 H72B 109.5 . . ?
C71 C72 H72C 109.5 . . ?
H72A C72 H72B 109.5 . . ?
H72A C72 H72C 109.5 . . ?
H72B C72 H72C 109.5 . . ?
N24 C73 C74 174(3) . . ?
C73 C74 H74A 109.5 . . ?
C73 C74 H74B 109.5 . . ?
C73 C74 H74C 109.5 . . ?
H74A C74 H74B 109.5 . . ?
H74A C74 H74C 109.5 . . ?
H74B C74 H74C 109.5 . . ?
N26 C77 C78 163(4) . . ?
C77 C78 H78A 109.5 . . ?
C77 C78 H78B 109.5 . . ?
C77 C78 H78C 109.5 . . ?
H78A C78 H78B 109.5 . . ?
H78A C78 H78C 109.5 . . ?
H78B C78 H78C 109.5 . . ?
N26A C77A C78A 174(4) . . ?
C77A C78A H78D 109.9 . . ?
C77A C78A H78E 109.4 . . ?
C77A C78A H78F 109.5 . . ?
H78D C78A H78E 109.5 . . ?
H78D C78A H78F 109.5 . . ?
H78E C78A H78F 109.0 . . ?
C37 C38A H38A 120.6 . . ?
C39A C38A C37 119(3) . . ?
C39A C38A H38A 120.6 . . ?
C38A C39A H39A 119.7 . . ?
C40A C39A C38A 121(3) . . ?
C40A C39A H39A 119.7 . . ?
C39A C40A H40A 118.0 . . ?
C39A C40A C41A 124(4) . . ?
C41A C40A H40A 118.0 . . ?
C40A C41A H41A 120.5 . . ?
C40A C41A C42A 119(3) . . ?
C42A C41A H41A 120.5 . . ?
C37 C42A C41A 118(3) . . ?
C37 C42A H42A 120.9 . . ?
C41A C42A H42A 120.9 . . ?
C60A C59A C57 120.1(14) . . ?
C60A C59A C64A 120.0 . . ?
C64A C59A C57 119.2(14) . . ?
C59A C60A H60A 120.0 . . ?
C61A C60A C59A 120.0 . . ?
C61A C60A H60A 120.0 . . ?
C60A C61A H61A 120.0 . . ?
C60A C61A C62A 120.0 . . ?
C62A C61A H61A 120.0 . . ?
C61A C62A H62A 120.0 . . ?
C61A C62A C63A 120.0 . . ?
C63A C62A H62A 120.0 . . ?
C62A C63A H63A 120.0 . . ?
C64A C63A C62A 120.0 . . ?
C64A C63A H63A 120.0 . . ?
C59A C64A H64A 120.0 . . ?
C63A C64A C59A 120.0 . . ?
C63A C64A H64A 120.0 . . ?
N25A C75A C76A 167(2) . . ?
C75A C76A H76A 109.5 . . ?
C75A C76A H76B 109.5 . . ?
C75A C76A H76C 109.5 . . ?
H76A C76A H76B 109.5 . . ?
H76A C76A H76C 109.5 . . ?
H76B C76A H76C 109.5 . . ?
N24A C73A C74A 158(9) . . ?
C73A C74A H74D 109.5 . . ?
C73A C74A H74E 109.5 . . ?
C73A C74A H74F 109.5 . . ?
H74D C74A H74E 109.5 . . ?
H74D C74A H74F 109.5 . . ?
H74E C74A H74F 109.5 . . ?
N3A C3A Mo2A 170(5) . . ?
N10A C10A Mo2A 169(5) . . ?
N4A C4A Mo2A 170(6) . . ?
N14A C14A Mo2A 172(6) . . ?
C14A N14A Mn2 160(4) . . ?
N8A C8A Mo2A 176(5) . . ?
C8A N8A Mn3 153(5) . . ?
N9A C9A Mo2A 171(5) . . ?
C9A N9A Mn4 166(5) . . ?
N11A C11A Mo2A 177(4) . . ?
C11A N11A Mn1 165(4) . . ?

loop_
_geom_bond_atom_site_label_1
_geom_bond_atom_site_label_2
_geom_bond_distance
_geom_bond_site_symmetry_2
_geom_bond_publ_flag
Mo2 C9B 2.155(11) . ?
Mo2 C14B 2.162(12) . ?
Mo2 C11B 2.155(11) . ?
Mo2 C8B 2.138(12) . ?
Mo2 C4B 2.133(12) . ?
Mo2 C10B 2.159(10) . ?
Mo2 C3B 2.136(11) . ?
Mo2A C3A 2.158(18) . ?
Mo2A C10A 2.196(17) . ?
Mo2A C4A 2.165(18) . ?
Mo2A C14A 2.163(19) . ?
Mo2A C8A 2.149(18) . ?
Mo2A C9A 2.144(18) . ?
Mo2A C11A 2.155(17) . ?
Mo1 C13 2.133(11) . ?
Mo1 C6 2.159(13) . ?
Mo1 C7 2.172(12) . ?
Mo1 C2 2.129(12) . ?
Mo1 C5 2.143(11) . ?
Mo1 C1 2.112(12) . ?
Mo1 C12 2.150(11) . ?
Mn4 N9B 2.252(12) . ?
Mn4 N4B 2.163(12) 2_656 ?
Mn4 N13 2.112(10) . ?
Mn4 N15 2.239(9) . ?
Mn4 N16 2.285(9) . ?
Mn4 N4A 2.36(2) 2_656 ?
Mn4 N9A 1.78(2) . ?
Mn2 O1 2.373(9) . ?
Mn2 N14B 2.054(11) . ?
Mn2 N6 2.183(12) . ?
Mn2 N2 2.190(10) 2_746 ?
Mn2 N17 2.293(9) . ?
Mn2 N18 2.291(9) . ?
Mn2 N14A 2.42(3) . ?
Mn1 N11B 2.167(11) . ?
Mn1 N7 2.089(10) 2_646 ?
Mn1 N1 2.160(11) 1_455 ?
Mn1 N19 2.206(10) . ?
Mn1 N20 2.299(9) . ?
Mn1 N11A 1.89(2) . ?
Mn3 N8B 2.198(14) . ?
Mn3 N3B 2.129(11) 2_646 ?
Mn3 N12 2.100(9) 2_746 ?
Mn3 N21 2.227(9) . ?
Mn3 N22 2.255(9) . ?
Mn3 N3A 2.268(19) 2_646 ?
Mn3 N8A 1.84(3) . ?
O1 H1A 0.8697 . ?
O1 H1B 0.8701 . ?
N9B C9B 1.158(13) . ?
N14B C14B 1.155(14) . ?
N11B C11B 1.140(13) . ?
N8B C8B 1.160(14) . ?
N4B C4B 1.139(14) . ?
N10B C10B 1.216(15) . ?
N3B C3B 1.141(13) . ?
N13 C13 1.123(14) . ?
N6 C6 1.138(15) . ?
N7 C7 1.126(14) . ?
N2 C2 1.153(14) . ?
N5 C5 1.175(14) . ?
N1 C1 1.167(15) . ?
N12 C12 1.133(13) . ?
N15 H15A 0.9100 . ?
N15 H15B 0.9100 . ?
N15 C15 1.466(14) . ?
N16 H16A 0.9100 . ?
N16 H16B 0.9100 . ?
N16 C16 1.499(14) . ?
N17 H17A 0.9100 . ?
N17 H17B 0.9100 . ?
N17 C29 1.480(14) . ?
N18 H18A 0.9100 . ?
N18 H18B 0.9100 . ?
N18 C30 1.471(14) . ?
N19 H19A 0.9100 . ?
N19 H19B 0.9100 . ?
N19 C43 1.478(15) . ?
N20 H20A 0.9100 . ?
N20 H20B 0.9100 . ?
N20 C44 1.484(15) . ?
N21 H21A 0.9100 . ?
N21 H21B 0.9100 . ?
N21 C57 1.458(13) . ?
N22 H22A 0.9100 . ?
N22 H22B 0.9100 . ?
N22 C58 1.485(13) . ?
C15 H15 1.0000 . ?
C15 C16 1.513(15) . ?
C15 C17 1.552(17) . ?
C16 H16 1.0000 . ?
C16 C23 1.519(15) . ?
C17 C18 1.35(2) . ?
C17 C22 1.35(2) . ?
C18 H18 0.9500 . ?
C18 C19 1.38(2) . ?
C19 H19 0.9500 . ?
C19 C20 1.38(2) . ?
C20 H20 0.9500 . ?
C20 C21 1.33(2) . ?
C21 H21 0.9500 . ?
C21 C22 1.42(2) . ?
C22 H22 0.9500 . ?
C23 C24 1.369(16) . ?
C23 C28 1.390(16) . ?
C24 H24 0.9500 . ?
C24 C25 1.375(15) . ?
C25 H25 0.9500 . ?
C25 C26 1.376(18) . ?
C26 H26 0.9500 . ?
C26 C27 1.394(17) . ?
C27 H27 0.9500 . ?
C27 C28 1.369(16) . ?
C28 H28 0.9500 . ?
C29 H29 1.0000 . ?
C29 C30 1.553(14) . ?
C29 C31 1.505(15) . ?
C30 H30 1.0000 . ?
C30 H30A 1.0000 . ?
C30 C37 1.529(14) . ?
C31 C32 1.389(17) . ?
C31 C36 1.357(17) . ?
C32 H32 0.9500 . ?
C32 C33 1.424(18) . ?
C33 H33 0.9500 . ?
C33 C34 1.38(2) . ?
C34 H34 0.9500 . ?
C34 C35 1.32(2) . ?
C35 H35 0.9500 . ?
C35 C36 1.433(18) . ?
C36 H36 0.9500 . ?
C37 C38 1.3900 . ?
C37 C42 1.3900 . ?
C37 C38A 1.41(4) . ?
C37 C42A 1.38(4) . ?
C38 H38 0.9500 . ?
C38 C39 1.3900 . ?
C39 H39 0.9500 . ?
C39 C40 1.3900 . ?
C40 H40 0.9500 . ?
C40 C41 1.3900 . ?
C41 H41 0.9500 . ?
C41 C42 1.3900 . ?
C42 H42 0.9500 . ?
C43 H43 1.0000 . ?
C43 C44 1.510(14) . ?
C43 C45 1.493(16) . ?
C44 H44 1.0000 . ?
C44 C51 1.523(16) . ?
C45 C46 1.40(2) . ?
C45 C50 1.32(2) . ?
C46 H46 0.9500 . ?
C46 C47 1.38(2) . ?
C47 H47 0.9500 . ?
C47 C48 1.34(3) . ?
C48 H48 0.9500 . ?
C48 C49 1.32(3) . ?
C49 H49 0.9500 . ?
C49 C50 1.42(2) . ?
C50 H50 0.9500 . ?
C51 C52 1.384(16) . ?
C51 C56 1.382(15) . ?
C52 H52 0.9500 . ?
C52 C53 1.374(17) . ?
C53 H53 0.9500 . ?
C53 C54 1.40(2) . ?
C54 H54 0.9500 . ?
C54 C55 1.38(2) . ?
C55 H55 0.9500 . ?
C55 C56 1.337(18) . ?
C56 H56 0.9500 . ?
C57 H57 1.0000 . ?
C57 H57A 1.0000 . ?
C57 C58 1.522(14) . ?
C57 C59 1.512(16) . ?
C57 C59A 1.549(14) . ?
C58 H58 1.0000 . ?
C58 C65 1.536(14) . ?
C59 C60 1.3900 . ?
C59 C64 1.3900 . ?
C60 H60 0.9500 . ?
C60 C61 1.3900 . ?
C61 H61 0.9500 . ?
C61 C62 1.3900 . ?
C62 H62 0.9500 . ?
C62 C63 1.3900 . ?
C63 H63 0.9500 . ?
C63 C64 1.3900 . ?
C64 H64 0.9500 . ?
C65 C66 1.395(16) . ?
C65 C70 1.359(15) . ?
C66 H66 0.9500 . ?
C66 C67 1.364(17) . ?
C67 H67 0.9500 . ?
C67 C68 1.375(18) . ?
C68 H68 0.9500 . ?
C68 C69 1.352(19) . ?
C69 H69 0.9500 . ?
C69 C70 1.403(17) . ?
C70 H70 0.9500 . ?
O2 H2A 0.8696 . ?
O2 H2B 0.8702 . ?
O3 H3A 0.8704 . ?
O3 H3B 0.8703 . ?
O4 H4A 0.8700 . ?
O4 H4B 0.8700 . ?
O5 H5A 0.8699 . ?
O5 H5B 0.8698 . ?
O6 H6A 0.8704 . ?
O6 H6B 0.8698 . ?
N23 C71 1.141(15) . ?
C71 C72 1.454(17) . ?
C72 H72A 0.9800 . ?
C72 H72B 0.9800 . ?
C72 H72C 0.9800 . ?
N24 C73 1.20(3) . ?
C73 C74 1.40(2) . ?
C74 H74A 0.9800 . ?
C74 H74B 0.9800 . ?
C74 H74C 0.9800 . ?
N26 C77 1.18(3) . ?
C77 C78 1.36(3) . ?
C78 H78A 0.9800 . ?
C78 H78B 0.9800 . ?
C78 H78C 0.9800 . ?
N26A C77A 1.17(3) . ?
C77A C78A 1.37(3) . ?
C78A H78D 0.9764 . ?
C78A H78E 0.9832 . ?
C78A H78F 0.9825 . ?
C38A H38A 0.9500 . ?
C38A C39A 1.41(4) . ?
C39A H39A 0.9500 . ?
C39A C40A 1.28(5) . ?
C40A H40A 0.9500 . ?
C40A C41A 1.34(5) . ?
C41A H41A 0.9500 . ?
C41A C42A 1.45(5) . ?
C42A H42A 0.9500 . ?
C59A C60A 1.3900 . ?
C59A C64A 1.3900 . ?
C60A H60A 0.9500 . ?
C60A C61A 1.3900 . ?
C61A H61A 0.9500 . ?
C61A C62A 1.3900 . ?
C62A H62A 0.9500 . ?
C62A C63A 1.3900 . ?
C63A H63A 0.9500 . ?
C63A C64A 1.3900 . ?
C64A H64A 0.9500 . ?
C75A N25A 1.23(2) . ?
C75A C76A 1.48(3) . ?
C76A H76A 0.9800 . ?
C76A H76B 0.9800 . ?
C76A H76C 0.9800 . ?
C73A N24A 1.22(4) . ?
C73A C74A 1.40(3) . ?
C74A H74D 0.9800 . ?
C74A H74E 0.9800 . ?
C74A H74F 0.9800 . ?
C3A N3A 1.150(18) . ?
C10A N10A 1.212(18) . ?
C4A N4A 1.156(19) . ?
C14A N14A 1.163(19) . ?
C8A N8A 1.153(18) . ?
C9A N9A 1.150(18) . ?
C11A N11A 1.147(18) . ?

loop_
_geom_hbond_atom_site_label_D
_geom_hbond_atom_site_label_H
_geom_hbond_atom_site_label_A
_geom_hbond_distance_DH
_geom_hbond_distance_HA
_geom_hbond_distance_DA
_geom_hbond_angle_DHA
_geom_hbond_site_symmetry_A
_geom_hbond_publ_flag
O1 H1A O2 0.87 2.15 2.858(16) 138.4 . yes
O1 H1B N5 0.87 2.27 3.029(17) 145.8 2_746 yes
N15 H15A N24 0.91 2.82 3.52(2) 134.7 . yes
N15 H15A N24A 0.91 3.08 3.82(17) 139.8 . yes
N15 H15B N10B 0.91 2.46 3.37(2) 174.0 2_656 yes
N16 H16A O5 0.91 2.23 3.091(18) 158.6 . yes
N16 H16B O6 0.91 2.94 3.66(2) 136.4 . yes
N16 H16B N26 0.91 2.69 3.30(3) 125.6 . yes
N17 H17A O3 0.91 2.77 3.595(18) 152.1 2_756 yes
N17 H17B O2 0.91 2.60 3.298(15) 134.3 . yes
N19 H19A N26A 0.91 2.37 3.18(4) 148.5 1_455 yes
N19 H19B N5 0.91 2.46 3.344(18) 165.4 1_455 yes
N20 H20A O6 0.91 2.62 3.530(19) 176.7 . yes
N20 H20B N23 0.91 2.34 3.187(18) 155.3 . yes
N21 H21A N10B 0.91 2.58 3.43(2) 156.8 2_646 yes
N21 H21B N23 0.91 2.53 3.424(17) 168.5 . yes
N22 H22A N26 0.91 2.71 3.43(3) 136.2 . yes
N22 H22B O3 0.91 2.57 3.432(16) 158.9 . yes
O2 H2A N10B 0.87 2.28 2.98(2) 137.5 . yes
O2 H2B N14B 0.87 2.72 3.54(2) 158.2 . yes
O3 H3A N12 0.87 3.52 3.659(14) 92.2 2_746 yes
O3 H3A N25A 0.87 2.35 3.15(2) 154.4 . yes
O3 H3B N6 0.87 2.50 3.336(19) 161.9 2_746 yes
O3 H3B N7 0.87 3.16 3.510(19) 106.5 2_746 yes
O4 H4A O5 0.87 2.56 3.23(4) 134.4 . yes
O5 H5A N5 0.87 2.47 3.12(2) 132.0 . yes
O5 H5B N13 0.87 2.49 3.328(17) 161.2 . yes
O6 H6A N9B 0.87 2.57 3.356(19) 150.0 . yes
O6 H6B N24 0.87 2.36 3.11(3) 145.4 . yes
O6 H6B N24A 0.87 2.80 3.48(13) 136.5 . yes

loop_
_geom_torsion_atom_site_label_1
_geom_torsion_atom_site_label_2
_geom_torsion_atom_site_label_3
_geom_torsion_atom_site_label_4
_geom_torsion
_geom_torsion_site_symmetry_1
_geom_torsion_site_symmetry_2
_geom_torsion_site_symmetry_3
_geom_torsion_site_symmetry_4
_geom_torsion_publ_flag
Mn4 N15 C15 C16 40.3(13) . . . . ?
Mn4 N15 C15 C17 165.5(9) . . . . ?
Mn4 N16 C16 C15 40.0(12) . . . . ?
Mn4 N16 C16 C23 164.1(8) . . . . ?
Mn2 N17 C29 C30 48.0(10) . . . . ?
Mn2 N17 C29 C31 174.7(8) . . . . ?
Mn2 N18 C30 C29 30.4(11) . . . . ?
Mn2 N18 C30 C37 154.8(7) . . . . ?
Mn1 N19 C43 C44 36.6(12) . . . . ?
Mn1 N19 C43 C45 163.7(9) . . . . ?
Mn1 N20 C44 C43 43.8(11) . . . . ?
Mn1 N20 C44 C51 170.6(7) . . . . ?
Mn3 N21 C57 C58 38.3(10) . . . . ?
Mn3 N21 C57 C59 163.4(13) . . . . ?
Mn3 N21 C57 C59A 168.9(11) . . . . ?
Mn3 N22 C58 C57 41.4(10) . . . . ?
Mn3 N22 C58 C65 166.0(7) . . . . ?
N13 Mn4 N9A C9A -6(21) . . . . ?
N7 Mn1 N11A C11A -50(16) 2_646 . . . ?
N1 Mn1 N11A C11A 53(16) 1_455 . . . ?
N12 Mn3 N8A C8A -53(12) 2_746 . . . ?
N15 Mn4 N9A C9A 174(20) . . . . ?
N15 C15 C16 N16 -51.7(13) . . . . ?
N15 C15 C16 C23 -177.9(9) . . . . ?
N15 C15 C17 C18 132.9(13) . . . . ?
N15 C15 C17 C22 -47.7(16) . . . . ?
N16 Mn4 N9A C9A 98(21) . . . . ?
N16 C16 C23 C24 -49.1(15) . . . . ?
N16 C16 C23 C28 136.1(11) . . . . ?
N17 C29 C30 N18 -51.4(11) . . . . ?
N17 C29 C30 C37 -177.0(8) . . . . ?
N17 C29 C31 C32 -59.1(14) . . . . ?
N17 C29 C31 C36 126.0(12) . . . . ?
N18 C30 C37 C38 132.4(15) . . . . ?
N18 C30 C37 C42 -49.3(14) . . . . ?
N18 C30 C37 C38A 114(2) . . . . ?
N18 C30 C37 C42A -63(3) . . . . ?
N19 Mn1 N11A C11A 142(15) . . . . ?
N19 C43 C44 N20 -52.5(13) . . . . ?
N19 C43 C44 C51 -179.9(10) . . . . ?
N19 C43 C45 C46 116.8(14) . . . . ?
N19 C43 C45 C50 -61.4(17) . . . . ?
N20 Mn1 N11A C11A -150(16) . . . . ?
N20 C44 C51 C52 -57.1(14) . . . . ?
N20 C44 C51 C56 121.9(12) . . . . ?
N21 Mn3 N8A C8A 133(11) . . . . ?
N21 C57 C58 N22 -51.9(11) . . . . ?
N21 C57 C58 C65 -176.5(8) . . . . ?
N21 C57 C59 C60 -67.9(19) . . . . ?
N21 C57 C59 C64 107.0(19) . . . . ?
N21 C57 C59A C60A -83.0(17) . . . . ?
N21 C57 C59A C64A 87.1(17) . . . . ?
N22 Mn3 N8A C8A -152(12) . . . . ?
N22 C58 C65 C66 -58.2(14) . . . . ?
N22 C58 C65 C70 119.1(12) . . . . ?
C15 C16 C23 C24 73.1(14) . . . . ?
C15 C16 C23 C28 -101.8(13) . . . . ?
C15 C17 C18 C19 -179.2(12) . . . . ?
C15 C17 C22 C21 179.4(12) . . . . ?
C16 C15 C17 C18 -103.1(14) . . . . ?
C16 C15 C17 C22 76.3(14) . . . . ?
C16 C23 C24 C25 -175.1(11) . . . . ?
C16 C23 C28 C27 174.9(10) . . . . ?
C17 C15 C16 N16 -178.4(10) . . . . ?
C17 C15 C16 C23 55.4(14) . . . . ?
C17 C18 C19 C20 -1(2) . . . . ?
C18 C17 C22 C21 -1(2) . . . . ?
C18 C19 C20 C21 1(2) . . . . ?
C19 C20 C21 C22 -1(2) . . . . ?
C20 C21 C22 C17 1(2) . . . . ?
C22 C17 C18 C19 1(2) . . . . ?
C23 C24 C25 C26 0.8(18) . . . . ?
C24 C23 C28 C27 -0.1(16) . . . . ?
C24 C25 C26 C27 -1.2(17) . . . . ?
C25 C26 C27 C28 1.0(17) . . . . ?
C26 C27 C28 C23 -0.3(17) . . . . ?
C28 C23 C24 C25 -0.2(17) . . . . ?
C29 C30 C37 C38 -104.1(16) . . . . ?
C29 C30 C37 C42 74.1(13) . . . . ?
C29 C30 C37 C38A -123(2) . . . . ?
C29 C30 C37 C42A 60(3) . . . . ?
C29 C31 C32 C33 -176.0(10) . . . . ?
C29 C31 C36 C35 176.7(11) . . . . ?
C30 C29 C31 C32 65.6(13) . . . . ?
C30 C29 C31 C36 -109.2(12) . . . . ?
C30 C37 C38 C39 178.2(12) . . . . ?
C30 C37 C42 C41 -178.3(11) . . . . ?
C30 C37 C38A C39A -176(2) . . . . ?
C30 C37 C42A C41A 179(2) . . . . ?
C31 C29 C30 N18 179.3(9) . . . . ?
C31 C29 C30 C37 53.7(12) . . . . ?
C31 C32 C33 C34 0.7(19) . . . . ?
C32 C31 C36 C35 1.9(18) . . . . ?
C32 C33 C34 C35 -1(2) . . . . ?
C33 C34 C35 C36 2(2) . . . . ?
C34 C35 C36 C31 -2(2) . . . . ?
C36 C31 C32 C33 -1.1(17) . . . . ?
C37 C38 C39 C40 0.0 . . . . ?
C37 C38A C39A C40A -2(5) . . . . ?
C38 C37 C42 C41 0.0 . . . . ?
C38 C39 C40 C41 0.0 . . . . ?
C39 C40 C41 C42 0.0 . . . . ?
C40 C41 C42 C37 0.0 . . . . ?
C42 C37 C38 C39 0.0 . . . . ?
C43 C44 C51 C52 67.2(15) . . . . ?
C43 C44 C51 C56 -113.8(13) . . . . ?
C43 C45 C46 C47 -176.1(15) . . . . ?
C43 C45 C50 C49 179.7(14) . . . . ?
C44 C43 C45 C46 -119.0(14) . . . . ?
C44 C43 C45 C50 62.9(18) . . . . ?
C44 C51 C52 C53 -178.6(11) . . . . ?
C44 C51 C56 C55 -179.0(13) . . . . ?
C45 C43 C44 N20 -178.7(10) . . . . ?
C45 C43 C44 C51 53.9(15) . . . . ?
C45 C46 C47 C48 -3(3) . . . . ?
C46 C45 C50 C49 1(2) . . . . ?
C46 C47 C48 C49 0(3) . . . . ?
C47 C48 C49 C50 3(3) . . . . ?
C48 C49 C50 C45 -4(3) . . . . ?
C50 C45 C46 C47 2(2) . . . . ?
C51 C52 C53 C54 -1.7(19) . . . . ?
C52 C51 C56 C55 0(2) . . . . ?
C52 C53 C54 C55 -1(2) . . . . ?
C53 C54 C55 C56 4(2) . . . . ?
C54 C55 C56 C51 -3(2) . . . . ?
C56 C51 C52 C53 2.3(18) . . . . ?
C57 C58 C65 C66 64.5(14) . . . . ?
C57 C58 C65 C70 -118.2(12) . . . . ?
C57 C59 C60 C61 175(2) . . . . ?
C57 C59 C64 C63 -175(2) . . . . ?
C57 C59A C60A C61A 170.0(19) . . . . ?
C57 C59A C64A C63A -170.1(19) . . . . ?
C58 C57 C59 C60 53.5(19) . . . . ?
C58 C57 C59 C64 -131.6(18) . . . . ?
C58 C57 C59A C60A 42.8(19) . . . . ?
C58 C57 C59A C64A -147.1(13) . . . . ?
C58 C65 C66 C67 177.2(12) . . . . ?
C58 C65 C70 C69 -179.0(12) . . . . ?
C59 C57 C58 N22 -173.6(14) . . . . ?
C59 C57 C58 C65 61.8(16) . . . . ?
C59 C60 C61 C62 0.0 . . . . ?
C60 C59 C64 C63 0.0 . . . . ?
C60 C61 C62 C63 0.0 . . . . ?
C61 C62 C63 C64 0.0 . . . . ?
C62 C63 C64 C59 0.0 . . . . ?
C64 C59 C60 C61 0.0 . . . . ?
C65 C66 C67 C68 1(2) . . . . ?
C66 C65 C70 C69 -1.6(19) . . . . ?
C66 C67 C68 C69 0(2) . . . . ?
C67 C68 C69 C70 -2(2) . . . . ?
C68 C69 C70 C65 3(2) . . . . ?
C70 C65 C66 C67 0(2) . . . . ?
C38A C37 C42A C41A 3(4) . . . . ?
C38A C39A C40A C41A -2(6) . . . . ?
C39A C40A C41A C42A 6(6) . . . . ?
C40A C41A C42A C37 -6(5) . . . . ?
C42A C37 C38A C39A 1(4) . . . . ?
C59A C57 C58 N22 -179.5(13) . . . . ?
C59A C57 C58 C65 55.9(16) . . . . ?
C59A C60A C61A C62A 0.0 . . . . ?
C60A C59A C64A C63A 0.0 . . . . ?
C60A C61A C62A C63A 0.0 . . . . ?
C61A C62A C63A C64A 0.0 . . . . ?
C62A C63A C64A C59A 0.0 . . . . ?
C64A C59A C60A C61A 0.0 . . . . ?
N3A Mn3 N8A C8A 52(12) 2_646 . . . ?
N4A Mn4 N9A C9A -104(21) 2_656 . . . ?

loop_
_twin_individual_id
_twin_individual_mass_fraction_refined
1 0.866(14)
2 0.134(14)
